data_7046689
loop_
_publ_author_name
'Hinz, Alexander'
'Goicoechea, Jose M.'

_publ_section_title
;
 The heterocubane [TerSnAs]<sub>4</sub>.
;
_journal_issue 27
_journal_name_full 'Dalton transactions (Cambridge, England : 2003)'
_journal_page_first 8879
_journal_page_last 8883
_journal_paper_doi 10.1039/c8dt01993b
_journal_volume 47
_journal_year 2018
_chemical_formula_moiety 'C96 H100 As4 Sn4, 1.229(C6 H14)'
_chemical_formula_sum 'C103.37 H117.2 As4 Sn4'
_chemical_formula_weight 2134.04
_chemical_name_systematic
;
 [As4Sn4(Ter)4]*1.23hex
;
_space_group_crystal_system triclinic
_space_group_IT_number 2
_space_group_name_Hall '-P 1'
_space_group_name_H-M_alt 'P -1'
_symmetry_space_group_name_Hall '-P 1'
_symmetry_space_group_name_H-M 'P -1'
_atom_sites_solution_hydrogens geom
_audit_creation_method SHELXL-2013
_audit_update_record
;
2018-04-27 deposited with the CCDC.
2018-06-13 downloaded from the CCDC.
;
_cell_angle_alpha 81.378(2)
_cell_angle_beta 86.140(2)
_cell_angle_gamma 71.879(2)
_cell_formula_units_Z 2
_cell_length_a 14.1237(4)
_cell_length_b 14.5696(3)
_cell_length_c 24.1788(4)
_cell_measurement_reflns_used 34244
_cell_measurement_temperature 150(2)
_cell_measurement_theta_max 76.1802
_cell_measurement_theta_min 3.2188
_cell_volume 4674.09(19)
_computing_cell_refinement
;
CrysAlisPro, Agilent Technologies,
Version 1.171.35.21 (release 20-01-2012 CrysAlis171 .NET)
(compiled Jan 23 2012,18:06:46)
;
_computing_data_collection
;
CrysAlisPro, Agilent Technologies,
Version 1.171.35.21 (release 20-01-2012 CrysAlis171 .NET)
(compiled Jan 23 2012,18:06:46)
;
_computing_data_reduction
;
CrysAlisPro, Agilent Technologies,
Version 1.171.35.21 (release 20-01-2012 CrysAlis171 .NET)
(compiled Jan 23 2012,18:06:46)
;
_computing_molecular_graphics 'WinGX (Farrugia, 2005)'
_computing_publication_material 'XCIF (Sheldrick, 2001)'
_computing_structure_refinement 'SHELXL-2014 (Sheldrick, 2014)'
_computing_structure_solution 'SHELXS-97 (Sheldrick, 1990)'
_diffrn_ambient_temperature 150(2)
_diffrn_detector_area_resol_mean 10.4102
_diffrn_measured_fraction_theta_full 0.999
_diffrn_measured_fraction_theta_max 0.985
_diffrn_measurement_device_type 'SuperNova, Dual, Cu at zero, Atlas'
_diffrn_measurement_method '\w scans'
_diffrn_radiation_monochromator mirror
_diffrn_radiation_source 'SuperNova (Cu) X-ray Source'
_diffrn_radiation_type CuK\a
_diffrn_radiation_wavelength 1.54184
_diffrn_reflns_av_R_equivalents 0.0281
_diffrn_reflns_av_unetI/netI 0.0261
_diffrn_reflns_Laue_measured_fraction_full 0.999
_diffrn_reflns_Laue_measured_fraction_max 0.985
_diffrn_reflns_limit_h_max 17
_diffrn_reflns_limit_h_min -17
_diffrn_reflns_limit_k_max 18
_diffrn_reflns_limit_k_min -12
_diffrn_reflns_limit_l_max 30
_diffrn_reflns_limit_l_min -30
_diffrn_reflns_number 54480
_diffrn_reflns_point_group_measured_fraction_full 0.999
_diffrn_reflns_point_group_measured_fraction_max 0.985
_diffrn_reflns_theta_full 67.679
_diffrn_reflns_theta_max 76.367
_diffrn_reflns_theta_min 3.221
_exptl_absorpt_coefficient_mu 10.309
_exptl_absorpt_correction_T_max 1.00000
_exptl_absorpt_correction_T_min 0.65063
_exptl_absorpt_correction_type multi-scan
_exptl_absorpt_process_details
;
CrysAlisPro, Agilent Technologies,
Version 1.171.35.21 (release 20-01-2012 CrysAlis171 .NET)
(compiled Jan 23 2012,18:06:46)
Empirical absorption correction using spherical harmonics,
 implemented in SCALE3 ABSPACK scaling algorithm.
;
_exptl_crystal_colour orange
_exptl_crystal_density_diffrn 1.516
_exptl_crystal_description block
_exptl_crystal_F_000 2139
_exptl_crystal_size_max 0.250
_exptl_crystal_size_mid 0.180
_exptl_crystal_size_min 0.150
_refine_diff_density_max 0.851
_refine_diff_density_min -1.012
_refine_diff_density_rms 0.092
_refine_ls_extinction_coef 0.000110(9)
_refine_ls_extinction_expression Fc^*^=kFc[1+0.001xFc^2^\l^3^/sin(2\q)]^-1/4^
_refine_ls_extinction_method SHELXL
_refine_ls_goodness_of_fit_ref 1.141
_refine_ls_hydrogen_treatment constr
_refine_ls_matrix_type full
_refine_ls_number_parameters 1143
_refine_ls_number_reflns 19325
_refine_ls_number_restraints 217
_refine_ls_restrained_S_all 1.141
_refine_ls_R_factor_all 0.0318
_refine_ls_R_factor_gt 0.0305
_refine_ls_shift/su_max 0.002
_refine_ls_shift/su_mean 0.000
_refine_ls_structure_factor_coef Fsqd
_refine_ls_weighting_details 'w=1/[\s^2^(Fo^2^)+(0.0293P)^2^+7.9552P] where P=(Fo^2^+2Fc^2^)/3'
_refine_ls_weighting_scheme calc
_refine_ls_wR_factor_gt 0.0754
_refine_ls_wR_factor_ref 0.0761
_reflns_Friedel_coverage 0.000
_reflns_number_gt 18630
_reflns_number_total 19325
_reflns_threshold_expression 'I > 2\s(I)'
_cod_data_source_file c8dt01993b2.cif
_cod_data_source_block AH388H_2
_cod_depositor_comments 'Adding full bibliography for 7046685--7046689.cif.'
_cod_original_formula_sum 'C103.37 H117.20 As4 Sn4'
_cod_database_code 7046689
_shelx_space_group_comment
;
The symmetry employed for this shelxl refinement is uniquely defined
by the following loop, which should always be used as a source of
symmetry information in preference to the above space-group names.
They are only intended as comments.
;
_shelx_estimated_absorpt_t_min 0.183
_shelx_estimated_absorpt_t_max 0.307
_shelxl_version_number 2013-4

loop_
_space_group_symop_operation_xyz
'x, y, z'
'-x, -y, -z'

loop_
_atom_site_label
_atom_site_type_symbol
_atom_site_fract_x
_atom_site_fract_y
_atom_site_fract_z
_atom_site_U_iso_or_equiv
_atom_site_adp_type
_atom_site_occupancy
_atom_site_site_symmetry_order
_atom_site_calc_flag
_atom_site_refinement_flags_posn
_atom_site_refinement_flags_adp
_atom_site_refinement_flags_occupancy
_atom_site_disorder_assembly
_atom_site_disorder_group
Sn1 Sn 0.38623(2) 0.64429(2) 0.26274(2) 0.01620(5) Uani 1 1 d . . . . .
Sn2 Sn 0.25438(2) 0.84660(2) 0.17942(2) 0.02003(5) Uani 1 1 d . . . . .
Sn3 Sn 0.35198(2) 0.87363(2) 0.30052(2) 0.01717(5) Uani 1 1 d . . . . .
Sn4 Sn 0.16135(2) 0.77264(2) 0.31045(2) 0.01647(5) Uani 1 1 d . . . . .
As1 As 0.20799(2) 0.68389(2) 0.21908(2) 0.02058(7) Uani 1 1 d . . . . .
As2 As 0.44193(2) 0.79276(2) 0.21121(2) 0.01886(7) Uani 1 1 d . . . . .
As3 As 0.16599(2) 0.94904(2) 0.26204(2) 0.02161(7) Uani 1 1 d . . . . .
As4 As 0.33510(2) 0.70983(2) 0.36123(2) 0.01825(7) Uani 1 1 d . . . . .
C1 C 0.4838(2) 0.4960(2) 0.26153(14) 0.0220(6) Uani 1 1 d . . . . .
C2 C 0.5501(3) 0.4701(2) 0.21614(16) 0.0318(8) Uani 1 1 d . . . . .
C3 C 0.6235(3) 0.3797(3) 0.2214(2) 0.0505(12) Uani 1 1 d . . . . .
H3 H 0.6686 0.3623 0.1910 0.061 Uiso 1 1 calc R U . . .
C4 C 0.6314(4) 0.3152(3) 0.2701(2) 0.0587(14) Uani 1 1 d . . . . .
H4 H 0.6846 0.2558 0.2740 0.070 Uiso 1 1 calc R U . . .
C5 C 0.5621(3) 0.3371(3) 0.31303(19) 0.0415(9) Uani 1 1 d . . . . .
H5 H 0.5658 0.2909 0.3457 0.050 Uiso 1 1 calc R U . . .
C6 C 0.4867(3) 0.4259(2) 0.30901(14) 0.0251(6) Uani 1 1 d . . . . .
C7 C 0.5400(3) 0.5285(2) 0.15925(16) 0.0335(8) Uani 1 1 d . . . . .
C8 C 0.6108(3) 0.5753(3) 0.13789(17) 0.0394(9) Uani 1 1 d . . . . .
C9 C 0.6049(4) 0.6189(3) 0.08231(19) 0.0506(12) Uani 1 1 d . . . . .
H9 H 0.6526 0.6507 0.0681 0.061 Uiso 1 1 calc R U . . .
C10 C 0.5325(4) 0.6178(3) 0.04723(18) 0.0514(12) Uani 1 1 d . . . . .
C11 C 0.4648(4) 0.5697(3) 0.06843(17) 0.0462(10) Uani 1 1 d . . . . .
H11 H 0.4149 0.5672 0.0447 0.055 Uiso 1 1 calc R U . . .
C12 C 0.4678(3) 0.5245(3) 0.12387(17) 0.0389(9) Uani 1 1 d . . . . .
C13 C 0.6908(4) 0.5794(4) 0.1739(2) 0.0533(12) Uani 1 1 d . . . . .
H13A H 0.7098 0.6383 0.1609 0.080 Uiso 1 1 calc R U . . .
H13B H 0.7489 0.5218 0.1718 0.080 Uiso 1 1 calc R U . . .
H13C H 0.6661 0.5808 0.2128 0.080 Uiso 1 1 calc R U . . .
C14 C 0.5253(6) 0.6688(4) -0.0123(2) 0.078(2) Uani 1 1 d . . . . .
H14A H 0.5923 0.6642 -0.0277 0.116 Uiso 1 1 calc R U . . .
H14B H 0.4864 0.7376 -0.0128 0.116 Uiso 1 1 calc R U . . .
H14C H 0.4924 0.6378 -0.0350 0.116 Uiso 1 1 calc R U . . .
C15 C 0.3947(4) 0.4694(3) 0.14329(18) 0.0443(10) Uani 1 1 d . . . . .
H15A H 0.3620 0.4606 0.1108 0.066 Uiso 1 1 calc R U . . .
H15B H 0.3444 0.5063 0.1683 0.066 Uiso 1 1 calc R U . . .
H15C H 0.4300 0.4055 0.1634 0.066 Uiso 1 1 calc R U . . .
C16 C 0.4066(2) 0.4341(2) 0.35365(14) 0.0233(6) Uani 1 1 d . . . . .
C17 C 0.4240(3) 0.4470(2) 0.40778(14) 0.0273(7) Uani 1 1 d . . . . .
C18 C 0.3546(3) 0.4377(3) 0.45046(15) 0.0316(7) Uani 1 1 d . . . . .
H18 H 0.3656 0.4485 0.4869 0.038 Uiso 1 1 calc R U . . .
C19 C 0.2702(3) 0.4131(2) 0.44128(15) 0.0291(7) Uani 1 1 d . . . . .
C20 C 0.2537(3) 0.4018(2) 0.38698(15) 0.0282(7) Uani 1 1 d . . . . .
H20 H 0.1955 0.3864 0.3798 0.034 Uiso 1 1 calc R U . . .
C21 C 0.3200(3) 0.4124(2) 0.34276(14) 0.0248(6) Uani 1 1 d . . . . .
C22 C 0.5160(3) 0.4698(3) 0.42081(17) 0.0409(9) Uani 1 1 d . . . . .
H22A H 0.5680 0.4091 0.4333 0.061 Uiso 1 1 calc R U . . .
H22B H 0.5005 0.5116 0.4505 0.061 Uiso 1 1 calc R U . . .
H22C H 0.5395 0.5036 0.3871 0.061 Uiso 1 1 calc R U . . .
C23 C 0.1988(3) 0.3978(3) 0.48846(16) 0.0388(9) Uani 1 1 d . . . . .
H23A H 0.1372 0.4526 0.4850 0.058 Uiso 1 1 calc R U . . .
H23B H 0.2293 0.3936 0.5243 0.058 Uiso 1 1 calc R U . . .
H23C H 0.1836 0.3371 0.4866 0.058 Uiso 1 1 calc R U . . .
C24 C 0.2981(3) 0.3965(3) 0.28529(15) 0.0329(8) Uani 1 1 d . . . . .
H24A H 0.2719 0.4596 0.2621 0.049 Uiso 1 1 calc R U . . .
H24B H 0.2485 0.3613 0.2886 0.049 Uiso 1 1 calc R U . . .
H24C H 0.3595 0.3581 0.2680 0.049 Uiso 1 1 calc R U . . .
C25 C 0.2520(3) 0.8915(3) 0.08840(14) 0.0318(8) Uani 1 1 d . . . . .
C26 C 0.3237(3) 0.9355(3) 0.06326(15) 0.0344(8) Uani 1 1 d . . . . .
C27 C 0.3447(3) 0.9367(3) 0.00571(16) 0.0416(9) Uani 1 1 d . . . . .
H27 H 0.3925 0.9666 -0.0111 0.050 Uiso 1 1 calc R U . . .
C28 C 0.2976(4) 0.8954(4) -0.02688(16) 0.0474(11) Uani 1 1 d . . . . .
H28 H 0.3161 0.8925 -0.0652 0.057 Uiso 1 1 calc R U . . .
C29 C 0.2229(3) 0.8580(4) -0.00343(16) 0.0462(10) Uani 1 1 d . . . . .
H29 H 0.1880 0.8325 -0.0264 0.055 Uiso 1 1 calc R U . . .
C30 C 0.1980(3) 0.8573(3) 0.05396(15) 0.0390(9) Uani 1 1 d D . . . .
C31 C 0.3748(3) 0.9906(3) 0.09190(15) 0.0347(8) Uani 1 1 d . . . . .
C32 C 0.4783(3) 0.9556(3) 0.09886(15) 0.0331(8) Uani 1 1 d . . . . .
C33 C 0.5258(3) 1.0122(3) 0.12095(15) 0.0379(9) Uani 1 1 d . . . . .
H33 H 0.5953 0.9868 0.1275 0.045 Uiso 1 1 calc R U . . .
C34 C 0.4739(4) 1.1051(3) 0.13378(17) 0.0454(11) Uani 1 1 d . . . . .
C35 C 0.3728(4) 1.1407(3) 0.12310(18) 0.0501(12) Uani 1 1 d . . . . .
H35 H 0.3374 1.2055 0.1294 0.060 Uiso 1 1 calc R U . . .
C36 C 0.3215(4) 1.0852(3) 0.10360(16) 0.0444(10) Uani 1 1 d . . . . .
C37 C 0.5401(3) 0.8594(3) 0.08151(17) 0.0351(8) Uani 1 1 d . . . . .
H37A H 0.4995 0.8152 0.0845 0.053 Uiso 1 1 calc R U . . .
H37B H 0.5975 0.8307 0.1060 0.053 Uiso 1 1 calc R U . . .
H37C H 0.5637 0.8697 0.0427 0.053 Uiso 1 1 calc R U . . .
C38 C 0.5254(5) 1.1648(4) 0.1593(2) 0.0627(15) Uani 1 1 d . . . . .
H38A H 0.5936 1.1249 0.1688 0.094 Uiso 1 1 calc R U . . .
H38B H 0.4889 1.1864 0.1933 0.094 Uiso 1 1 calc R U . . .
H38C H 0.5270 1.2218 0.1324 0.094 Uiso 1 1 calc R U . . .
C39 C 0.2108(4) 1.1271(4) 0.0940(2) 0.0605(14) Uani 1 1 d . . . . .
H39A H 0.1965 1.1184 0.0564 0.091 Uiso 1 1 calc R U . . .
H39B H 0.1893 1.1968 0.0976 0.091 Uiso 1 1 calc R U . . .
H39C H 0.1750 1.0935 0.1219 0.091 Uiso 1 1 calc R U . . .
C40A C 0.0987(6) 0.8433(8) 0.0724(7) 0.031(2) Uani 0.543(5) 1 d D . P A 1
C41A C 0.0141(7) 0.9239(8) 0.0773(5) 0.032(2) Uani 0.543(5) 1 d D . P A 1
C42A C -0.0776(7) 0.9066(8) 0.0780(5) 0.043(2) Uani 0.543(5) 1 d D . P A 1
H42A H -0.1368 0.9590 0.0816 0.052 Uiso 0.543(5) 1 calc R U P A 1
C43A C -0.0852(7) 0.8165(9) 0.0735(4) 0.046(3) Uani 0.543(5) 1 d D . P A 1
C44A C -0.0004(7) 0.7389(8) 0.0695(4) 0.041(2) Uani 0.543(5) 1 d D . P A 1
H44A H -0.0061 0.6764 0.0669 0.049 Uiso 0.543(5) 1 calc R U P A 1
C45A C 0.0945(7) 0.7510(9) 0.0692(6) 0.036(2) Uani 0.543(5) 1 d D . P A 1
C46A C 0.0192(9) 1.0239(7) 0.0804(5) 0.041(2) Uani 0.543(5) 1 d D . P A 1
H46A H 0.0631 1.0412 0.0503 0.061 Uiso 0.543(5) 1 calc R U P A 1
H46B H 0.0456 1.0253 0.1166 0.061 Uiso 0.543(5) 1 calc R U P A 1
H46C H -0.0477 1.0708 0.0763 0.061 Uiso 0.543(5) 1 calc R U P A 1
C47A C -0.1875(7) 0.8021(10) 0.0751(5) 0.061(3) Uani 0.543(5) 1 d D . P A 1
H47A H -0.2364 0.8630 0.0594 0.091 Uiso 0.543(5) 1 calc R U P A 1
H47B H -0.2067 0.7840 0.1139 0.091 Uiso 0.543(5) 1 calc R U P A 1
H47C H -0.1855 0.7503 0.0531 0.091 Uiso 0.543(5) 1 calc R U P A 1
C48A C 0.1870(11) 0.6657(11) 0.0646(9) 0.045(3) Uani 0.543(5) 1 d D . P A 1
H48A H 0.1996 0.6550 0.0254 0.067 Uiso 0.543(5) 1 calc R U P A 1
H48B H 0.1776 0.6071 0.0869 0.067 Uiso 0.543(5) 1 calc R U P A 1
H48C H 0.2440 0.6795 0.0785 0.067 Uiso 0.543(5) 1 calc R U P A 1
C40B C 0.1117(8) 0.8144(9) 0.0656(9) 0.031(2) Uani 0.457(5) 1 d D . P A 2
C41B C 0.0174(8) 0.8831(8) 0.0747(6) 0.032(2) Uani 0.457(5) 1 d D . P A 2
C42B C -0.0707(9) 0.8595(10) 0.0724(6) 0.043(2) Uani 0.457(5) 1 d D . P A 2
H42B H -0.1326 0.9076 0.0774 0.052 Uiso 0.457(5) 1 calc R U P A 2
C43B C -0.0704(8) 0.7685(10) 0.0630(5) 0.046(3) Uani 0.457(5) 1 d D . P A 2
C44B C 0.0206(8) 0.6989(9) 0.0583(5) 0.041(2) Uani 0.457(5) 1 d D . P A 2
H44B H 0.0224 0.6348 0.0536 0.049 Uiso 0.457(5) 1 calc R U P A 2
C45B C 0.1113(9) 0.7198(10) 0.0604(8) 0.036(2) Uani 0.457(5) 1 d D . P A 2
C46B C 0.0095(10) 0.9856(10) 0.0820(6) 0.041(2) Uani 0.457(5) 1 d D . P A 2
H46D H 0.0375 1.0161 0.0487 0.061 Uiso 0.457(5) 1 calc R U P A 2
H46E H 0.0465 0.9849 0.1150 0.061 Uiso 0.457(5) 1 calc R U P A 2
H46F H -0.0607 1.0227 0.0870 0.061 Uiso 0.457(5) 1 calc R U P A 2
C47B C -0.1669(9) 0.7439(12) 0.0622(6) 0.061(3) Uani 0.457(5) 1 d D . P A 2
H47D H -0.2188 0.8012 0.0452 0.091 Uiso 0.457(5) 1 calc R U P A 2
H47E H -0.1874 0.7247 0.1006 0.091 Uiso 0.457(5) 1 calc R U P A 2
H47F H -0.1569 0.6900 0.0404 0.091 Uiso 0.457(5) 1 calc R U P A 2
C48B C 0.2075(13) 0.6388(14) 0.0562(11) 0.045(3) Uani 0.457(5) 1 d D . P A 2
H48D H 0.1935 0.5763 0.0599 0.067 Uiso 0.457(5) 1 calc R U P A 2
H48E H 0.2515 0.6374 0.0862 0.067 Uiso 0.457(5) 1 calc R U P A 2
H48F H 0.2401 0.6499 0.0199 0.067 Uiso 0.457(5) 1 calc R U P A 2
C49 C 0.4298(2) 0.9699(2) 0.32619(13) 0.0223(6) Uani 1 1 d . . . . .
C50 C 0.5336(3) 0.9276(2) 0.32941(14) 0.0254(6) Uani 1 1 d . . . . .
C51 C 0.5953(3) 0.9845(3) 0.33393(18) 0.0347(8) Uani 1 1 d . . . . .
H51 H 0.6653 0.9547 0.3368 0.042 Uiso 1 1 calc R U . . .
C52 C 0.5552(3) 1.0838(3) 0.33419(19) 0.0399(9) Uani 1 1 d . . . . .
H52 H 0.5977 1.1231 0.3345 0.048 Uiso 1 1 calc R U . . .
C53 C 0.4530(3) 1.1257(2) 0.33396(16) 0.0327(8) Uani 1 1 d . . . . .
H53 H 0.4258 1.1936 0.3356 0.039 Uiso 1 1 calc R U . . .
C54 C 0.3885(3) 1.0703(2) 0.33139(14) 0.0242(6) Uani 1 1 d D U . . .
C55 C 0.5843(2) 0.8199(2) 0.33153(14) 0.0218(6) Uani 1 1 d . . . . .
C56 C 0.6482(2) 0.7838(2) 0.28743(15) 0.0265(7) Uani 1 1 d . . . . .
C57 C 0.7013(2) 0.6851(3) 0.29184(16) 0.0284(7) Uani 1 1 d . . . . .
H57 H 0.7451 0.6613 0.2621 0.034 Uiso 1 1 calc R U . . .
C58 C 0.6915(3) 0.6205(2) 0.33894(17) 0.0307(7) Uani 1 1 d . . . . .
C59 C 0.6300(3) 0.6580(2) 0.38269(15) 0.0282(7) Uani 1 1 d . . . . .
H59 H 0.6236 0.6148 0.4153 0.034 Uiso 1 1 calc R U . . .
C60 C 0.5774(3) 0.7566(2) 0.38060(14) 0.0257(7) Uani 1 1 d . . . . .
C61 C 0.6623(3) 0.8506(3) 0.23557(17) 0.0356(8) Uani 1 1 d . . . . .
H61A H 0.6943 0.8116 0.2059 0.053 Uiso 1 1 calc R U . . .
H61B H 0.7044 0.8887 0.2441 0.053 Uiso 1 1 calc R U . . .
H61C H 0.5973 0.8948 0.2231 0.053 Uiso 1 1 calc R U . . .
C62 C 0.7473(3) 0.5128(3) 0.3419(2) 0.0450(10) Uani 1 1 d . . . . .
H62A H 0.7089 0.4809 0.3234 0.068 Uiso 1 1 calc R U . . .
H62B H 0.7565 0.4836 0.3812 0.068 Uiso 1 1 calc R U . . .
H62C H 0.8125 0.5042 0.3231 0.068 Uiso 1 1 calc R U . . .
C63 C 0.5188(3) 0.7931(3) 0.43162(15) 0.0350(8) Uani 1 1 d . . . . .
H63A H 0.5373 0.8485 0.4406 0.052 Uiso 1 1 calc R U . . .
H63B H 0.5336 0.7407 0.4633 0.052 Uiso 1 1 calc R U . . .
H63C H 0.4474 0.8137 0.4241 0.052 Uiso 1 1 calc R U . . .
C64A C 0.2808(9) 1.121(3) 0.3419(9) 0.0250(10) Uani 0.417(19) 1 d DG U P B 3
C65A C 0.2559(9) 1.136(2) 0.3973(8) 0.0315(15) Uani 0.417(19) 1 d DG U P B 3
C66A C 0.1603(10) 1.1925(16) 0.4113(7) 0.0347(19) Uani 0.417(19) 1 d DG U P B 3
H66A H 0.1434 1.2028 0.4491 0.042 Uiso 0.417(19) 1 calc R U P B 3
C67A C 0.0895(8) 1.2339(15) 0.3699(7) 0.033(2) Uani 0.417(19) 1 d DG U P B 3
C68A C 0.1144(10) 1.219(2) 0.3144(7) 0.0336(16) Uani 0.417(19) 1 d DG U P B 3
H68A H 0.0662 1.2469 0.2862 0.040 Uiso 0.417(19) 1 calc R U P B 3
C69A C 0.2100(11) 1.162(3) 0.3004(8) 0.0254(13) Uani 0.417(19) 1 d DG U P B 3
C70A C 0.3326(15) 1.100(2) 0.4429(11) 0.041(2) Uani 0.417(19) 1 d D U P B 3
H70A H 0.3005 1.1160 0.4789 0.062 Uiso 0.417(19) 1 calc R U P B 3
H70B H 0.3852 1.1309 0.4342 0.062 Uiso 0.417(19) 1 calc R U P B 3
H70C H 0.3618 1.0289 0.4451 0.062 Uiso 0.417(19) 1 calc R U P B 3
C71A C -0.0179(9) 1.2852(15) 0.3860(8) 0.048(3) Uani 0.417(19) 1 d D U P B 3
H71A H -0.0578 1.3087 0.3523 0.071 Uiso 0.417(19) 1 calc R U P B 3
H71B H -0.0202 1.3406 0.4052 0.071 Uiso 0.417(19) 1 calc R U P B 3
H71C H -0.0448 1.2395 0.4110 0.071 Uiso 0.417(19) 1 calc R U P B 3
C72A C 0.2413(19) 1.158(3) 0.2397(8) 0.0302(15) Uani 0.417(19) 1 d D U P B 3
H72A H 0.3108 1.1173 0.2371 0.045 Uiso 0.417(19) 1 calc R U P B 3
H72B H 0.2348 1.2241 0.2208 0.045 Uiso 0.417(19) 1 calc R U P B 3
H72C H 0.1985 1.1302 0.2217 0.045 Uiso 0.417(19) 1 calc R U P B 3
C64B C 0.2797(6) 1.1254(19) 0.3393(6) 0.0250(10) Uani 0.583(19) 1 d D . P B 4
C65B C 0.2420(8) 1.1510(14) 0.3926(6) 0.0315(15) Uani 0.583(19) 1 d D . P B 4
C66B C 0.1415(8) 1.2032(11) 0.3991(5) 0.0347(19) Uani 0.583(19) 1 d D . P B 4
H66B H 0.1170 1.2188 0.4352 0.042 Uiso 0.583(19) 1 calc R U P B 4
C67B C 0.0765(7) 1.2330(11) 0.3551(5) 0.033(2) Uani 0.583(19) 1 d D . P B 4
C68B C 0.1162(8) 1.2143(16) 0.3024(5) 0.0336(16) Uani 0.583(19) 1 d D . P B 4
H68B H 0.0737 1.2361 0.2711 0.040 Uiso 0.583(19) 1 calc R U P B 4
C69B C 0.2170(8) 1.164(2) 0.2938(6) 0.0254(13) Uani 0.583(19) 1 d D . P B 4
C70B C 0.3085(11) 1.1223(13) 0.4426(7) 0.041(2) Uani 0.583(19) 1 d D . P B 4
H70D H 0.3762 1.0860 0.4314 0.062 Uiso 0.583(19) 1 calc R U P B 4
H70E H 0.2827 1.0811 0.4717 0.062 Uiso 0.583(19) 1 calc R U P B 4
H70F H 0.3097 1.1810 0.4573 0.062 Uiso 0.583(19) 1 calc R U P B 4
C71B C -0.0339(7) 1.2833(10) 0.3646(6) 0.048(3) Uani 0.583(19) 1 d D . P B 4
H71D H -0.0680 1.2994 0.3289 0.071 Uiso 0.583(19) 1 calc R U P B 4
H71E H -0.0424 1.3432 0.3808 0.071 Uiso 0.583(19) 1 calc R U P B 4
H71F H -0.0624 1.2397 0.3904 0.071 Uiso 0.583(19) 1 calc R U P B 4
C72B C 0.2568(13) 1.1542(18) 0.2349(6) 0.0302(15) Uani 0.583(19) 1 d D . P B 4
H72D H 0.2028 1.1861 0.2085 0.045 Uiso 0.583(19) 1 calc R U P B 4
H72E H 0.2838 1.0850 0.2306 0.045 Uiso 0.583(19) 1 calc R U P B 4
H72F H 0.3097 1.1851 0.2273 0.045 Uiso 0.583(19) 1 calc R U P B 4
C73 C 0.0271(2) 0.7781(2) 0.36245(12) 0.0189(6) Uani 1 1 d . . . . .
C74 C 0.0134(2) 0.8218(2) 0.41157(13) 0.0215(6) Uani 1 1 d . . . . .
C75 C -0.0813(3) 0.8484(2) 0.43708(14) 0.0294(7) Uani 1 1 d . . . . .
H75 H -0.0915 0.8806 0.4693 0.035 Uiso 1 1 calc R U . . .
C76 C -0.1600(3) 0.8284(3) 0.41615(15) 0.0320(7) Uani 1 1 d . . . . .
H76 H -0.2248 0.8500 0.4326 0.038 Uiso 1 1 calc R U . . .
C77 C -0.1443(2) 0.7770(3) 0.37122(14) 0.0281(7) Uani 1 1 d . . . . .
H77 H -0.1975 0.7594 0.3584 0.034 Uiso 1 1 calc R U . . .
C78 C -0.0511(2) 0.7504(2) 0.34432(12) 0.0218(6) Uani 1 1 d . . . . .
C79 C 0.0972(3) 0.8347(2) 0.44097(13) 0.0241(6) Uani 1 1 d . . . . .
C80 C 0.1098(3) 0.9267(3) 0.43911(15) 0.0314(7) Uani 1 1 d . . . . .
C81 C 0.1826(3) 0.9366(3) 0.47133(16) 0.0385(9) Uani 1 1 d . . . . .
H81 H 0.1920 0.9988 0.4694 0.046 Uiso 1 1 calc R U . . .
C82 C 0.2419(3) 0.8595(3) 0.50604(15) 0.0375(8) Uani 1 1 d . . . . .
C83 C 0.2293(3) 0.7681(3) 0.50756(15) 0.0353(8) Uani 1 1 d . . . . .
H83 H 0.2704 0.7139 0.5308 0.042 Uiso 1 1 calc R U . . .
C84 C 0.1575(3) 0.7549(2) 0.47564(14) 0.0276(7) Uani 1 1 d . . . . .
C85 C 0.0424(4) 1.0147(3) 0.40445(19) 0.0470(11) Uani 1 1 d . . . . .
H85A H 0.0829 1.0458 0.3782 0.071 Uiso 1 1 calc R U . . .
H85B H 0.0035 1.0611 0.4291 0.071 Uiso 1 1 calc R U . . .
H85C H -0.0028 0.9942 0.3835 0.071 Uiso 1 1 calc R U . . .
C86 C 0.3181(4) 0.8725(4) 0.5428(2) 0.0565(13) Uani 1 1 d . . . . .
H86A H 0.3833 0.8257 0.5362 0.085 Uiso 1 1 calc R U . . .
H86B H 0.2979 0.8614 0.5822 0.085 Uiso 1 1 calc R U . . .
H86C H 0.3224 0.9389 0.5337 0.085 Uiso 1 1 calc R U . . .
C87 C 0.1462(3) 0.6546(3) 0.47891(17) 0.0379(9) Uani 1 1 d . . . . .
H87A H 0.0757 0.6589 0.4843 0.057 Uiso 1 1 calc R U . . .
H87B H 0.1840 0.6119 0.5105 0.057 Uiso 1 1 calc R U . . .
H87C H 0.1717 0.6278 0.4441 0.057 Uiso 1 1 calc R U . . .
C88 C -0.0345(2) 0.6833(3) 0.30146(13) 0.0247(6) Uani 1 1 d . . . . .
C89 C -0.0437(3) 0.7162(3) 0.24409(14) 0.0310(7) Uani 1 1 d . . . . .
C90 C -0.0269(3) 0.6482(4) 0.20687(16) 0.0444(10) Uani 1 1 d . . . . .
H90 H -0.0345 0.6707 0.1680 0.053 Uiso 1 1 calc R U . . .
C91 C 0.0005(4) 0.5495(4) 0.22464(19) 0.0512(12) Uani 1 1 d . . . . .
C92 C 0.0094(3) 0.5170(3) 0.28151(17) 0.0415(9) Uani 1 1 d . . . . .
H92 H 0.0287 0.4490 0.2942 0.050 Uiso 1 1 calc R U . . .
C93 C -0.0093(3) 0.5828(3) 0.32039(14) 0.0288(7) Uani 1 1 d . . . . .
C94 C -0.0680(3) 0.8234(3) 0.22298(16) 0.0401(9) Uani 1 1 d . . . . .
H94A H -0.1072 0.8387 0.1890 0.060 Uiso 1 1 calc R U . . .
H94B H -0.0061 0.8402 0.2145 0.060 Uiso 1 1 calc R U . . .
H94C H -0.1066 0.8612 0.2517 0.060 Uiso 1 1 calc R U . . .
C95 C 0.0247(7) 0.4773(5) 0.1831(3) 0.092(2) Uani 1 1 d . . . . .
H95A H -0.0096 0.5085 0.1481 0.138 Uiso 1 1 calc R U . . .
H95B H 0.0027 0.4210 0.1984 0.138 Uiso 1 1 calc R U . . .
H95C H 0.0968 0.4557 0.1758 0.138 Uiso 1 1 calc R U . . .
C96 C -0.0036(3) 0.5455(3) 0.38192(16) 0.0378(8) Uani 1 1 d . . . . .
H96A H 0.0113 0.4745 0.3873 0.057 Uiso 1 1 calc R U . . .
H96B H -0.0676 0.5749 0.4003 0.057 Uiso 1 1 calc R U . . .
H96C H 0.0491 0.5629 0.3982 0.057 Uiso 1 1 calc R U . . .
C1S C 0.9296(18) 0.3299(18) 0.0922(7) 0.143(7) Uani 0.497(11) 1 d D U P C 5
H1S1 H 0.9266 0.3293 0.0519 0.215 Uiso 0.497(11) 1 calc R U P C 5
H1S2 H 0.9993 0.3123 0.1030 0.215 Uiso 0.497(11) 1 calc R U P C 5
H1S3 H 0.8936 0.3952 0.1014 0.215 Uiso 0.497(11) 1 calc R U P C 5
C2S C 0.8830(19) 0.2585(16) 0.1231(7) 0.129(5) Uani 0.497(11) 1 d D U P C 5
H2S1 H 0.9026 0.1981 0.1054 0.155 Uiso 0.497(11) 1 calc R U P C 5
H2S2 H 0.8095 0.2860 0.1226 0.155 Uiso 0.497(11) 1 calc R U P C 5
C3S C 0.9210(15) 0.2347(13) 0.1868(6) 0.111(5) Uani 0.497(11) 1 d D U P C 5
H3S1 H 0.9947 0.2142 0.1874 0.134 Uiso 0.497(11) 1 calc R U P C 5
H3S2 H 0.8945 0.2929 0.2062 0.134 Uiso 0.497(11) 1 calc R U P C 5
C4S C 0.8828(19) 0.1543(18) 0.2142(9) 0.095(5) Uani 0.497(11) 1 d D U P C 5
H4S1 H 0.9234 0.0923 0.2013 0.114 Uiso 0.497(11) 1 calc R U P C 5
H4S2 H 0.8132 0.1673 0.2029 0.114 Uiso 0.497(11) 1 calc R U P C 5
C5S C 0.8862(9) 0.1444(10) 0.2771(6) 0.083(4) Uani 0.497(11) 1 d D U P C 5
H5S1 H 0.9561 0.1290 0.2884 0.099 Uiso 0.497(11) 1 calc R U P C 5
H5S2 H 0.8476 0.2072 0.2898 0.099 Uiso 0.497(11) 1 calc R U P C 5
C6S C 0.8445(14) 0.0662(13) 0.3047(9) 0.088(6) Uani 0.497(11) 1 d D U P C 5
H6S1 H 0.7881 0.0657 0.2833 0.132 Uiso 0.497(11) 1 calc R U P C 5
H6S2 H 0.8218 0.0786 0.3428 0.132 Uiso 0.497(11) 1 calc R U P C 5
H6S3 H 0.8961 0.0028 0.3060 0.132 Uiso 0.497(11) 1 calc R U P C 5
C1T C 0.861(2) 0.3560(16) 0.0901(9) 0.192(10) Uani 0.503(11) 1 d D U P C 6
H1T1 H 0.8620 0.4233 0.0889 0.288 Uiso 0.503(11) 1 calc R U P C 6
H1T2 H 0.7926 0.3552 0.0879 0.288 Uiso 0.503(11) 1 calc R U P C 6
H1T3 H 0.9007 0.3277 0.0584 0.288 Uiso 0.503(11) 1 calc R U P C 6
C2T C 0.9052(18) 0.2976(13) 0.1434(7) 0.131(6) Uani 0.503(11) 1 d D U P C 6
H2T1 H 0.8921 0.3391 0.1737 0.157 Uiso 0.503(11) 1 calc R U P C 6
H2T2 H 0.9781 0.2684 0.1389 0.157 Uiso 0.503(11) 1 calc R U P C 6
C3T C 0.8514(15) 0.2138(11) 0.1577(6) 0.128(6) Uani 0.503(11) 1 d D U P C 6
H3T1 H 0.7781 0.2426 0.1562 0.153 Uiso 0.503(11) 1 calc R U P C 6
H3T2 H 0.8732 0.1661 0.1307 0.153 Uiso 0.503(11) 1 calc R U P C 6
C4T C 0.882(2) 0.1659(15) 0.2153(8) 0.108(6) Uani 0.503(11) 1 d D U P C 6
H4T1 H 0.8618 0.2145 0.2418 0.130 Uiso 0.503(11) 1 calc R U P C 6
H4T2 H 0.9553 0.1366 0.2164 0.130 Uiso 0.503(11) 1 calc R U P C 6
C5T C 0.8319(12) 0.0879(9) 0.2316(6) 0.097(5) Uani 0.503(11) 1 d D U P C 6
H5T1 H 0.7594 0.1164 0.2255 0.116 Uiso 0.503(11) 1 calc R U P C 6
H5T2 H 0.8582 0.0360 0.2074 0.116 Uiso 0.503(11) 1 calc R U P C 6
C6T C 0.849(2) 0.0445(14) 0.2912(7) 0.091(7) Uani 0.503(11) 1 d D U P C 6
H6T1 H 0.8804 -0.0261 0.2934 0.136 Uiso 0.503(11) 1 calc R U P C 6
H6T2 H 0.7849 0.0575 0.3117 0.136 Uiso 0.503(11) 1 calc R U P C 6
H6T3 H 0.8924 0.0734 0.3077 0.136 Uiso 0.503(11) 1 calc R U P C 6
C1H C 0.7817(10) 0.6111(11) 0.9598(6) 0.073(4) Uani 0.457(5) 1 d . . P A 2
H1H1 H 0.7325 0.6714 0.9688 0.109 Uiso 0.457(5) 1 calc R U P A 2
H1H2 H 0.7545 0.5565 0.9703 0.109 Uiso 0.457(5) 1 calc R U P A 2
H1H3 H 0.7973 0.6174 0.9196 0.109 Uiso 0.457(5) 1 calc R U P A 2
C2H C 0.8728(12) 0.5931(15) 0.9909(7) 0.097(6) Uani 0.457(5) 1 d . . P A 2
H2H1 H 0.8959 0.6511 0.9808 0.117 Uiso 0.457(5) 1 calc R U P A 2
H2H2 H 0.8536 0.5904 1.0311 0.117 Uiso 0.457(5) 1 calc R U P A 2
C3H C 0.9531(10) 0.5132(12) 0.9854(7) 0.080(4) Uani 0.457(5) 1 d . . P A 2
H3H1 H 0.9710 0.5172 0.9450 0.095 Uiso 0.457(5) 1 calc R U P A 2
H3H2 H 0.9280 0.4562 0.9945 0.095 Uiso 0.457(5) 1 calc R U P A 2

loop_
_atom_site_aniso_label
_atom_site_aniso_U_11
_atom_site_aniso_U_22
_atom_site_aniso_U_33
_atom_site_aniso_U_23
_atom_site_aniso_U_13
_atom_site_aniso_U_12
Sn1 0.01567(9) 0.01502(8) 0.01805(9) -0.00193(6) 0.00203(7) -0.00553(7)
Sn2 0.01547(9) 0.02666(10) 0.01608(9) 0.00337(7) 0.00188(7) -0.00712(7)
Sn3 0.01537(9) 0.01521(9) 0.02208(9) -0.00269(7) 0.00108(7) -0.00655(7)
Sn4 0.01401(9) 0.01994(9) 0.01619(9) -0.00133(7) 0.00347(7) -0.00754(7)
As1 0.01861(16) 0.02849(16) 0.01825(15) -0.00458(12) 0.00228(12) -0.01229(13)
As2 0.01453(15) 0.02055(15) 0.02183(15) -0.00062(12) 0.00406(12) -0.00779(12)
As3 0.01547(15) 0.01891(15) 0.02721(17) 0.00155(12) 0.00308(13) -0.00348(12)
As4 0.01951(16) 0.01939(14) 0.01620(14) -0.00059(11) -0.00050(12) -0.00725(12)
C1 0.0208(15) 0.0149(13) 0.0298(16) -0.0025(11) 0.0024(12) -0.0058(11)
C2 0.0318(19) 0.0224(15) 0.0392(19) -0.0085(14) 0.0124(15) -0.0060(14)
C3 0.044(2) 0.0305(19) 0.063(3) -0.0042(19) 0.029(2) 0.0011(17)
C4 0.040(2) 0.030(2) 0.082(4) 0.008(2) 0.020(2) 0.0122(18)
C5 0.039(2) 0.0222(16) 0.054(2) 0.0048(16) 0.0065(18) -0.0023(15)
C6 0.0248(16) 0.0186(14) 0.0319(17) -0.0009(12) 0.0014(13) -0.0083(12)
C7 0.043(2) 0.0220(15) 0.0341(18) -0.0109(14) 0.0162(16) -0.0077(14)
C8 0.051(2) 0.0302(18) 0.039(2) -0.0149(15) 0.0209(18) -0.0159(17)
C9 0.078(3) 0.038(2) 0.040(2) -0.0145(18) 0.030(2) -0.027(2)
C10 0.088(4) 0.034(2) 0.030(2) -0.0110(16) 0.019(2) -0.017(2)
C11 0.060(3) 0.043(2) 0.032(2) -0.0147(17) 0.0084(19) -0.009(2)
C12 0.049(2) 0.0321(18) 0.035(2) -0.0149(15) 0.0151(17) -0.0102(17)
C13 0.060(3) 0.060(3) 0.054(3) -0.018(2) 0.021(2) -0.037(2)
C14 0.144(6) 0.055(3) 0.032(2) -0.007(2) 0.021(3) -0.031(4)
C15 0.050(3) 0.047(2) 0.041(2) -0.0172(18) 0.0108(19) -0.019(2)
C16 0.0233(16) 0.0173(13) 0.0280(16) 0.0026(11) -0.0007(13) -0.0069(12)
C17 0.0295(17) 0.0231(15) 0.0296(17) 0.0048(12) -0.0060(14) -0.0110(13)
C18 0.040(2) 0.0300(17) 0.0259(16) 0.0031(13) -0.0026(15) -0.0152(15)
C19 0.0353(19) 0.0241(15) 0.0281(17) 0.0049(13) 0.0016(14) -0.0135(14)
C20 0.0305(18) 0.0251(15) 0.0325(17) 0.0008(13) 0.0019(14) -0.0161(14)
C21 0.0294(17) 0.0187(14) 0.0272(16) -0.0012(12) 0.0003(13) -0.0096(12)
C22 0.038(2) 0.050(2) 0.038(2) 0.0040(17) -0.0103(17) -0.0220(18)
C23 0.048(2) 0.0381(19) 0.0333(19) 0.0048(15) 0.0045(17) -0.0227(18)
C24 0.039(2) 0.0348(18) 0.0317(18) -0.0041(14) -0.0002(15) -0.0215(16)
C25 0.0243(17) 0.0437(19) 0.0182(15) 0.0102(13) 0.0035(13) -0.0050(15)
C26 0.035(2) 0.0382(19) 0.0227(17) 0.0047(14) 0.0085(14) -0.0070(16)
C27 0.045(2) 0.054(2) 0.0255(18) 0.0036(16) 0.0133(16) -0.0214(19)
C28 0.049(3) 0.072(3) 0.0207(17) 0.0021(18) 0.0126(17) -0.023(2)
C29 0.042(2) 0.074(3) 0.0232(18) 0.0026(18) 0.0015(16) -0.023(2)
C30 0.0265(18) 0.066(3) 0.0179(16) 0.0073(16) -0.0007(13) -0.0102(18)
C31 0.042(2) 0.0332(18) 0.0233(16) 0.0051(13) 0.0125(15) -0.0111(16)
C32 0.042(2) 0.0311(17) 0.0271(17) -0.0017(13) 0.0168(15) -0.0176(16)
C33 0.052(2) 0.0375(19) 0.0273(17) -0.0016(15) 0.0175(17) -0.0237(18)
C34 0.071(3) 0.040(2) 0.0292(19) -0.0055(16) 0.024(2) -0.026(2)
C35 0.077(3) 0.0315(19) 0.037(2) -0.0055(16) 0.027(2) -0.015(2)
C36 0.056(3) 0.037(2) 0.0277(18) 0.0048(15) 0.0165(18) -0.0041(18)
C37 0.0320(19) 0.0357(18) 0.041(2) -0.0088(15) 0.0147(16) -0.0169(15)
C38 0.102(5) 0.054(3) 0.046(3) -0.018(2) 0.026(3) -0.045(3)
C39 0.062(3) 0.048(3) 0.050(3) 0.002(2) 0.009(2) 0.008(2)
C40A 0.024(3) 0.054(7) 0.010(4) -0.004(5) 0.004(2) -0.006(4)
C41A 0.029(2) 0.044(7) 0.019(2) 0.001(5) -0.0018(17) -0.010(4)
C42A 0.028(3) 0.068(7) 0.023(3) 0.009(5) 0.002(2) -0.008(5)
C43A 0.031(4) 0.083(9) 0.023(4) 0.009(5) 0.001(3) -0.023(5)
C44A 0.041(5) 0.068(7) 0.022(4) -0.003(3) 0.003(3) -0.031(5)
C45A 0.026(4) 0.063(8) 0.017(5) 0.001(4) 0.004(3) -0.015(5)
C46A 0.032(3) 0.044(7) 0.043(3) -0.006(5) -0.004(2) -0.006(5)
C47A 0.041(4) 0.104(8) 0.047(5) 0.006(5) -0.004(3) -0.043(6)
C48A 0.043(6) 0.051(9) 0.044(7) -0.004(6) 0.000(5) -0.022(5)
C40B 0.024(3) 0.054(7) 0.010(4) -0.004(5) 0.004(2) -0.006(4)
C41B 0.029(2) 0.044(7) 0.019(2) 0.001(5) -0.0018(17) -0.010(4)
C42B 0.028(3) 0.068(7) 0.023(3) 0.009(5) 0.002(2) -0.008(5)
C43B 0.031(4) 0.083(9) 0.023(4) 0.009(5) 0.001(3) -0.023(5)
C44B 0.041(5) 0.068(7) 0.022(4) -0.003(3) 0.003(3) -0.031(5)
C45B 0.026(4) 0.063(8) 0.017(5) 0.001(4) 0.004(3) -0.015(5)
C46B 0.032(3) 0.044(7) 0.043(3) -0.006(5) -0.004(2) -0.006(5)
C47B 0.041(4) 0.104(8) 0.047(5) 0.006(5) -0.004(3) -0.043(6)
C48B 0.043(6) 0.051(9) 0.044(7) -0.004(6) 0.000(5) -0.022(5)
C49 0.0242(16) 0.0204(14) 0.0264(15) -0.0038(11) -0.0004(12) -0.0124(12)
C50 0.0241(16) 0.0226(15) 0.0328(17) -0.0015(12) -0.0061(13) -0.0117(13)
C51 0.0255(17) 0.0271(17) 0.055(2) -0.0051(16) -0.0115(16) -0.0115(14)
C52 0.038(2) 0.0268(17) 0.063(3) -0.0076(17) -0.0129(19) -0.0194(16)
C53 0.039(2) 0.0194(15) 0.044(2) -0.0041(14) -0.0071(16) -0.0127(14)
C54 0.0274(16) 0.0203(14) 0.0263(15) -0.0032(12) -0.0020(13) -0.0093(12)
C55 0.0146(14) 0.0221(14) 0.0323(16) -0.0022(12) -0.0073(12) -0.0099(11)
C56 0.0200(15) 0.0294(16) 0.0336(17) -0.0020(13) -0.0039(13) -0.0130(13)
C57 0.0157(15) 0.0334(17) 0.0402(19) -0.0096(14) -0.0005(13) -0.0111(13)
C58 0.0202(16) 0.0269(16) 0.047(2) -0.0041(14) -0.0083(14) -0.0087(13)
C59 0.0258(17) 0.0278(16) 0.0330(17) 0.0021(13) -0.0074(14) -0.0128(13)
C60 0.0235(16) 0.0272(15) 0.0287(16) -0.0004(13) -0.0097(13) -0.0110(13)
C61 0.0295(19) 0.041(2) 0.040(2) 0.0026(16) -0.0018(15) -0.0196(16)
C62 0.031(2) 0.0275(18) 0.073(3) -0.0032(18) -0.004(2) -0.0040(15)
C63 0.038(2) 0.0402(19) 0.0278(17) -0.0030(15) -0.0054(15) -0.0143(16)
C64A 0.0302(17) 0.016(2) 0.030(2) -0.0036(17) 0.0083(14) -0.0113(12)
C65A 0.050(3) 0.017(5) 0.030(3) -0.006(3) 0.010(2) -0.014(3)
C66A 0.052(4) 0.020(3) 0.032(5) -0.007(4) 0.020(3) -0.013(3)
C67A 0.040(3) 0.0147(15) 0.043(5) -0.006(4) 0.017(3) -0.010(2)
C68A 0.032(2) 0.021(2) 0.041(4) 0.004(4) 0.012(2) -0.0047(15)
C69A 0.030(2) 0.0165(15) 0.029(3) 0.001(3) 0.0097(18) -0.010(2)
C70A 0.059(7) 0.039(8) 0.029(2) -0.013(4) 0.007(4) -0.017(5)
C71A 0.044(4) 0.027(2) 0.063(8) -0.004(6) 0.023(4) -0.004(3)
C72A 0.028(5) 0.033(2) 0.027(3) 0.002(2) 0.008(2) -0.009(4)
C64B 0.0302(17) 0.016(2) 0.030(2) -0.0036(17) 0.0083(14) -0.0113(12)
C65B 0.050(3) 0.017(5) 0.030(3) -0.006(3) 0.010(2) -0.014(3)
C66B 0.052(4) 0.020(3) 0.032(5) -0.007(4) 0.020(3) -0.013(3)
C67B 0.040(3) 0.0147(15) 0.043(5) -0.006(4) 0.017(3) -0.010(2)
C68B 0.032(2) 0.021(2) 0.041(4) 0.004(4) 0.012(2) -0.0047(15)
C69B 0.030(2) 0.0165(15) 0.029(3) 0.001(3) 0.0097(18) -0.010(2)
C70B 0.059(7) 0.039(8) 0.029(2) -0.013(4) 0.007(4) -0.017(5)
C71B 0.044(4) 0.027(2) 0.063(8) -0.004(6) 0.023(4) -0.004(3)
C72B 0.028(5) 0.033(2) 0.027(3) 0.002(2) 0.008(2) -0.009(4)
C73 0.0177(14) 0.0212(13) 0.0164(13) -0.0006(10) 0.0076(11) -0.0063(11)
C74 0.0246(16) 0.0206(13) 0.0185(14) -0.0013(11) 0.0064(12) -0.0079(12)
C75 0.0330(19) 0.0291(16) 0.0245(16) -0.0055(13) 0.0117(14) -0.0088(14)
C76 0.0216(16) 0.0412(19) 0.0296(17) -0.0048(15) 0.0118(14) -0.0068(14)
C77 0.0174(15) 0.0413(18) 0.0250(16) -0.0003(14) 0.0018(12) -0.0103(14)
C78 0.0186(15) 0.0301(15) 0.0166(13) 0.0005(11) 0.0020(11) -0.0095(12)
C79 0.0301(17) 0.0249(15) 0.0190(14) -0.0057(12) 0.0057(12) -0.0112(13)
C80 0.044(2) 0.0276(16) 0.0262(16) -0.0049(13) 0.0028(15) -0.0166(15)
C81 0.060(3) 0.0361(19) 0.0305(18) -0.0096(15) 0.0017(17) -0.0287(19)
C82 0.049(2) 0.047(2) 0.0253(17) -0.0106(15) 0.0002(16) -0.0241(19)
C83 0.044(2) 0.0374(19) 0.0257(17) -0.0042(14) -0.0059(15) -0.0126(16)
C84 0.0356(19) 0.0257(15) 0.0229(15) -0.0053(12) 0.0029(13) -0.0112(14)
C85 0.069(3) 0.0278(18) 0.049(2) 0.0028(17) -0.012(2) -0.023(2)
C86 0.072(3) 0.067(3) 0.046(3) -0.010(2) -0.017(2) -0.040(3)
C87 0.054(2) 0.0249(17) 0.0359(19) 0.0007(14) -0.0094(17) -0.0134(16)
C88 0.0155(14) 0.0418(18) 0.0211(15) -0.0041(13) 0.0041(11) -0.0159(13)
C89 0.0263(17) 0.054(2) 0.0196(15) -0.0050(14) -0.0006(13) -0.0222(16)
C90 0.044(2) 0.079(3) 0.0229(17) -0.0139(18) 0.0037(16) -0.034(2)
C91 0.066(3) 0.069(3) 0.037(2) -0.026(2) 0.010(2) -0.041(3)
C92 0.051(2) 0.047(2) 0.039(2) -0.0169(18) 0.0052(18) -0.029(2)
C93 0.0272(17) 0.0393(18) 0.0266(16) -0.0088(14) 0.0044(13) -0.0187(15)
C94 0.032(2) 0.061(3) 0.0259(17) 0.0075(17) -0.0041(15) -0.0167(18)
C95 0.148(7) 0.099(5) 0.055(3) -0.050(3) 0.014(4) -0.060(5)
C96 0.048(2) 0.0374(19) 0.0295(18) -0.0030(15) 0.0017(16) -0.0172(17)
C1S 0.130(15) 0.212(18) 0.092(12) -0.062(13) 0.004(12) -0.040(14)
C2S 0.136(11) 0.144(11) 0.126(11) -0.050(9) 0.006(9) -0.055(9)
C3S 0.107(8) 0.121(9) 0.118(9) -0.028(8) -0.004(8) -0.045(7)
C4S 0.064(7) 0.106(9) 0.118(9) -0.025(8) -0.002(7) -0.025(7)
C5S 0.041(5) 0.085(7) 0.120(9) -0.013(7) -0.014(6) -0.013(5)
C6S 0.034(7) 0.067(10) 0.154(14) 0.003(11) -0.014(9) -0.010(6)
C1T 0.22(2) 0.177(16) 0.118(14) -0.051(13) -0.021(16) 0.047(16)
C2T 0.179(13) 0.106(9) 0.090(9) -0.030(8) 0.007(9) -0.012(9)
C3T 0.166(11) 0.090(8) 0.096(8) -0.032(7) 0.032(8) 0.008(8)
C4T 0.129(10) 0.070(7) 0.098(8) -0.032(6) 0.043(8) 0.011(7)
C5T 0.114(10) 0.061(6) 0.093(8) -0.030(6) 0.021(7) 0.007(6)
C6T 0.100(13) 0.058(9) 0.104(11) -0.018(8) 0.016(10) -0.011(8)
C1H 0.064(8) 0.083(9) 0.078(9) -0.016(7) -0.014(7) -0.028(7)
C2H 0.067(10) 0.136(15) 0.087(11) -0.031(11) -0.018(8) -0.016(10)
C3H 0.056(8) 0.105(11) 0.080(9) -0.031(8) -0.011(7) -0.018(8)

loop_
_atom_type_symbol
_atom_type_description
_atom_type_scat_dispersion_real
_atom_type_scat_dispersion_imag
_atom_type_scat_source
C C 0.0181 0.0091 'International Tables Vol C Tables 4.2.6.8 and 6.1.1.4'
H H 0.0000 0.0000 'International Tables Vol C Tables 4.2.6.8 and 6.1.1.4'
As As -0.9300 1.0051 'International Tables Vol C Tables 4.2.6.8 and 6.1.1.4'
Sn Sn 0.0259 5.4591 'International Tables Vol C Tables 4.2.6.8 and 6.1.1.4'

loop_
_geom_angle_atom_site_label_1
_geom_angle_atom_site_label_2
_geom_angle_atom_site_label_3
_geom_angle
_geom_angle_site_symmetry_1
_geom_angle_site_symmetry_3
C1 Sn1 As2 120.08(8) . .
C1 Sn1 As1 115.64(8) . .
As2 Sn1 As1 100.387(12) . .
C1 Sn1 As4 118.69(9) . .
As2 Sn1 As4 97.674(11) . .
As1 Sn1 As4 100.725(12) . .
C25 Sn2 As2 108.07(9) . .
C25 Sn2 As1 118.12(11) . .
As2 Sn2 As1 99.579(12) . .
C25 Sn2 As3 129.71(10) . .
As2 Sn2 As3 99.562(12) . .
As1 Sn2 As3 96.823(12) . .
C49 Sn3 As2 111.05(9) . .
C49 Sn3 As4 125.53(8) . .
As2 Sn3 As4 96.774(11) . .
C49 Sn3 As3 120.04(8) . .
As2 Sn3 As3 98.954(12) . .
As4 Sn3 As3 99.320(12) . .
C73 Sn4 As4 117.56(8) . .
C73 Sn4 As1 124.20(8) . .
As4 Sn4 As1 100.851(12) . .
C73 Sn4 As3 112.87(8) . .
As4 Sn4 As3 100.047(12) . .
As1 Sn4 As3 97.072(12) . .
Sn1 As1 Sn4 78.611(11) . .
Sn1 As1 Sn2 79.057(11) . .
Sn4 As1 Sn2 81.693(11) . .
Sn1 As2 Sn2 79.845(11) . .
Sn1 As2 Sn3 81.793(11) . .
Sn2 As2 Sn3 80.665(11) . .
Sn4 As3 Sn2 81.480(11) . .
Sn4 As3 Sn3 79.459(11) . .
Sn2 As3 Sn3 79.900(11) . .
Sn4 As4 Sn1 78.640(10) . .
Sn4 As4 Sn3 80.027(10) . .
Sn1 As4 Sn3 81.119(10) . .
C2 C1 C6 119.0(3) . .
C2 C1 Sn1 121.5(2) . .
C6 C1 Sn1 119.4(2) . .
C3 C2 C1 119.4(3) . .
C3 C2 C7 116.2(3) . .
C1 C2 C7 124.1(3) . .
C4 C3 C2 120.9(4) . .
C4 C3 H3 119.5 . .
C2 C3 H3 119.5 . .
C3 C4 C5 119.9(4) . .
C3 C4 H4 120.0 . .
C5 C4 H4 120.0 . .
C4 C5 C6 120.7(4) . .
C4 C5 H5 119.6 . .
C6 C5 H5 119.6 . .
C5 C6 C1 119.5(3) . .
C5 C6 C16 115.4(3) . .
C1 C6 C16 124.6(3) . .
C12 C7 C8 119.2(4) . .
C12 C7 C2 119.0(3) . .
C8 C7 C2 121.1(4) . .
C9 C8 C7 118.9(4) . .
C9 C8 C13 120.1(4) . .
C7 C8 C13 121.0(4) . .
C10 C9 C8 122.6(4) . .
C10 C9 H9 118.7 . .
C8 C9 H9 118.7 . .
C9 C10 C11 117.9(4) . .
C9 C10 C14 121.6(5) . .
C11 C10 C14 120.5(5) . .
C10 C11 C12 121.7(5) . .
C10 C11 H11 119.1 . .
C12 C11 H11 119.1 . .
C7 C12 C11 119.7(4) . .
C7 C12 C15 121.5(4) . .
C11 C12 C15 118.8(4) . .
C8 C13 H13A 109.5 . .
C8 C13 H13B 109.5 . .
H13A C13 H13B 109.5 . .
C8 C13 H13C 109.5 . .
H13A C13 H13C 109.5 . .
H13B C13 H13C 109.5 . .
C10 C14 H14A 109.5 . .
C10 C14 H14B 109.5 . .
H14A C14 H14B 109.5 . .
C10 C14 H14C 109.5 . .
H14A C14 H14C 109.5 . .
H14B C14 H14C 109.5 . .
C12 C15 H15A 109.5 . .
C12 C15 H15B 109.5 . .
H15A C15 H15B 109.5 . .
C12 C15 H15C 109.5 . .
H15A C15 H15C 109.5 . .
H15B C15 H15C 109.5 . .
C17 C16 C21 120.0(3) . .
C17 C16 C6 120.8(3) . .
C21 C16 C6 118.4(3) . .
C18 C17 C16 119.2(3) . .
C18 C17 C22 119.6(3) . .
C16 C17 C22 121.3(3) . .
C19 C18 C17 122.1(3) . .
C19 C18 H18 119.0 . .
C17 C18 H18 119.0 . .
C18 C19 C20 117.8(3) . .
C18 C19 C23 121.5(3) . .
C20 C19 C23 120.7(3) . .
C19 C20 C21 122.1(3) . .
C19 C20 H20 119.0 . .
C21 C20 H20 119.0 . .
C20 C21 C16 118.9(3) . .
C20 C21 C24 118.8(3) . .
C16 C21 C24 122.3(3) . .
C17 C22 H22A 109.5 . .
C17 C22 H22B 109.5 . .
H22A C22 H22B 109.5 . .
C17 C22 H22C 109.5 . .
H22A C22 H22C 109.5 . .
H22B C22 H22C 109.5 . .
C19 C23 H23A 109.5 . .
C19 C23 H23B 109.5 . .
H23A C23 H23B 109.5 . .
C19 C23 H23C 109.5 . .
H23A C23 H23C 109.5 . .
H23B C23 H23C 109.5 . .
C21 C24 H24A 109.5 . .
C21 C24 H24B 109.5 . .
H24A C24 H24B 109.5 . .
C21 C24 H24C 109.5 . .
H24A C24 H24C 109.5 . .
H24B C24 H24C 109.5 . .
C30 C25 C26 118.7(3) . .
C30 C25 Sn2 120.8(3) . .
C26 C25 Sn2 118.8(3) . .
C27 C26 C25 119.6(4) . .
C27 C26 C31 114.7(3) . .
C25 C26 C31 125.5(3) . .
C28 C27 C26 121.2(4) . .
C28 C27 H27 119.4 . .
C26 C27 H27 119.4 . .
C27 C28 C29 119.5(4) . .
C27 C28 H28 120.2 . .
C29 C28 H28 120.2 . .
C28 C29 C30 120.9(4) . .
C28 C29 H29 119.5 . .
C30 C29 H29 119.5 . .
C25 C30 C29 119.7(4) . .
C25 C30 C40A 121.7(6) . .
C29 C30 C40A 116.8(7) . .
C25 C30 C40B 132.8(8) . .
C29 C30 C40B 107.5(8) . .
C32 C31 C36 119.6(4) . .
C32 C31 C26 120.2(3) . .
C36 C31 C26 119.4(4) . .
C33 C32 C31 119.4(4) . .
C33 C32 C37 118.9(4) . .
C31 C32 C37 121.7(4) . .
C32 C33 C34 121.6(4) . .
C32 C33 H33 119.2 . .
C34 C33 H33 119.2 . .
C35 C34 C33 117.9(4) . .
C35 C34 C38 120.8(4) . .
C33 C34 C38 121.3(5) . .
C34 C35 C36 122.3(4) . .
C34 C35 H35 118.8 . .
C36 C35 H35 118.8 . .
C35 C36 C31 118.9(4) . .
C35 C36 C39 120.0(4) . .
C31 C36 C39 121.1(5) . .
C32 C37 H37A 109.5 . .
C32 C37 H37B 109.5 . .
H37A C37 H37B 109.5 . .
C32 C37 H37C 109.5 . .
H37A C37 H37C 109.5 . .
H37B C37 H37C 109.5 . .
C34 C38 H38A 109.5 . .
C34 C38 H38B 109.5 . .
H38A C38 H38B 109.5 . .
C34 C38 H38C 109.5 . .
H38A C38 H38C 109.5 . .
H38B C38 H38C 109.5 . .
C36 C39 H39A 109.5 . .
C36 C39 H39B 109.5 . .
H39A C39 H39B 109.5 . .
C36 C39 H39C 109.5 . .
H39A C39 H39C 109.5 . .
H39B C39 H39C 109.5 . .
C45A C40A C41A 123.7(7) . .
C45A C40A C30 113.6(7) . .
C41A C40A C30 120.6(8) . .
C42A C41A C40A 116.1(8) . .
C42A C41A C46A 120.5(8) . .
C40A C41A C46A 123.4(8) . .
C43A C42A C41A 122.1(9) . .
C43A C42A H42A 118.9 . .
C41A C42A H42A 118.9 . .
C42A C43A C44A 119.9(8) . .
C42A C43A C47A 119.6(10) . .
C44A C43A C47A 120.5(11) . .
C43A C44A C45A 120.8(9) . .
C43A C44A H44A 119.6 . .
C45A C44A H44A 119.6 . .
C40A C45A C44A 117.3(9) . .
C40A C45A C48A 122.2(10) . .
C44A C45A C48A 120.5(10) . .
C41A C46A H46A 109.5 . .
C41A C46A H46B 109.5 . .
H46A C46A H46B 109.5 . .
C41A C46A H46C 109.5 . .
H46A C46A H46C 109.5 . .
H46B C46A H46C 109.5 . .
C43A C47A H47A 109.5 . .
C43A C47A H47B 109.5 . .
H47A C47A H47B 109.5 . .
C43A C47A H47C 109.5 . .
H47A C47A H47C 109.5 . .
H47B C47A H47C 109.5 . .
C45A C48A H48A 109.5 . .
C45A C48A H48B 109.5 . .
H48A C48A H48B 109.5 . .
C45A C48A H48C 109.5 . .
H48A C48A H48C 109.5 . .
H48B C48A H48C 109.5 . .
C45B C40B C41B 116.2(8) . .
C45B C40B C30 128.1(9) . .
C41B C40B C30 115.0(9) . .
C42B C41B C40B 121.0(10) . .
C42B C41B C46B 118.2(10) . .
C40B C41B C46B 120.7(10) . .
C43B C42B C41B 122.0(11) . .
C43B C42B H42B 119.0 . .
C41B C42B H42B 119.0 . .
C42B C43B C44B 117.7(10) . .
C42B C43B C47B 120.9(11) . .
C44B C43B C47B 121.2(12) . .
C43B C44B C45B 122.0(11) . .
C43B C44B H44B 119.0 . .
C45B C44B H44B 119.0 . .
C40B C45B C44B 120.7(10) . .
C40B C45B C48B 120.7(12) . .
C44B C45B C48B 118.6(12) . .
C41B C46B H46D 109.5 . .
C41B C46B H46E 109.5 . .
H46D C46B H46E 109.5 . .
C41B C46B H46F 109.5 . .
H46D C46B H46F 109.5 . .
H46E C46B H46F 109.5 . .
C43B C47B H47D 109.5 . .
C43B C47B H47E 109.5 . .
H47D C47B H47E 109.5 . .
C43B C47B H47F 109.5 . .
H47D C47B H47F 109.5 . .
H47E C47B H47F 109.5 . .
C45B C48B H48D 109.5 . .
C45B C48B H48E 109.5 . .
H48D C48B H48E 109.5 . .
C45B C48B H48F 109.5 . .
H48D C48B H48F 109.5 . .
H48E C48B H48F 109.5 . .
C50 C49 C54 118.6(3) . .
C50 C49 Sn3 113.8(2) . .
C54 C49 Sn3 127.0(2) . .
C51 C50 C49 120.7(3) . .
C51 C50 C55 116.1(3) . .
C49 C50 C55 123.1(3) . .
C52 C51 C50 120.3(3) . .
C52 C51 H51 119.8 . .
C50 C51 H51 119.8 . .
C53 C52 C51 119.6(3) . .
C53 C52 H52 120.2 . .
C51 C52 H52 120.2 . .
C52 C53 C54 121.6(3) . .
C52 C53 H53 119.2 . .
C54 C53 H53 119.2 . .
C53 C54 C49 118.9(3) . .
C53 C54 C64A 115.5(16) . .
C49 C54 C64A 125.2(17) . .
C53 C54 C64B 114.1(12) . .
C49 C54 C64B 126.9(12) . .
C56 C55 C60 119.6(3) . .
C56 C55 C50 120.1(3) . .
C60 C55 C50 119.8(3) . .
C57 C56 C55 119.7(3) . .
C57 C56 C61 119.1(3) . .
C55 C56 C61 121.2(3) . .
C56 C57 C58 121.4(3) . .
C56 C57 H57 119.3 . .
C58 C57 H57 119.3 . .
C59 C58 C57 118.0(3) . .
C59 C58 C62 121.5(4) . .
C57 C58 C62 120.5(4) . .
C58 C59 C60 122.5(3) . .
C58 C59 H59 118.8 . .
C60 C59 H59 118.8 . .
C59 C60 C55 118.7(3) . .
C59 C60 C63 119.3(3) . .
C55 C60 C63 122.0(3) . .
C56 C61 H61A 109.5 . .
C56 C61 H61B 109.5 . .
H61A C61 H61B 109.5 . .
C56 C61 H61C 109.5 . .
H61A C61 H61C 109.5 . .
H61B C61 H61C 109.5 . .
C58 C62 H62A 109.5 . .
C58 C62 H62B 109.5 . .
H62A C62 H62B 109.5 . .
C58 C62 H62C 109.5 . .
H62A C62 H62C 109.5 . .
H62B C62 H62C 109.5 . .
C60 C63 H63A 109.5 . .
C60 C63 H63B 109.5 . .
H63A C63 H63B 109.5 . .
C60 C63 H63C 109.5 . .
H63A C63 H63C 109.5 . .
H63B C63 H63C 109.5 . .
C69A C64A C65A 120.0 . .
C69A C64A C54 125.0(11) . .
C65A C64A C54 114.6(11) . .
C64A C65A C66A 120.0 . .
C64A C65A C70A 121.8(7) . .
C66A C65A C70A 118.0(7) . .
C67A C66A C65A 120.0 . .
C67A C66A H66A 120.0 . .
C65A C66A H66A 120.0 . .
C66A C67A C68A 120.0 . .
C66A C67A C71A 119.9(7) . .
C68A C67A C71A 119.7(7) . .
C69A C68A C67A 120.0 . .
C69A C68A H68A 120.0 . .
C67A C68A H68A 120.0 . .
C64A C69A C68A 120.0 . .
C64A C69A C72A 119.6(7) . .
C68A C69A C72A 119.8(8) . .
C65A C70A H70A 109.5 . .
C65A C70A H70B 109.5 . .
H70A C70A H70B 109.5 . .
C65A C70A H70C 109.5 . .
H70A C70A H70C 109.5 . .
H70B C70A H70C 109.5 . .
C67A C71A H71A 109.5 . .
C67A C71A H71B 109.5 . .
H71A C71A H71B 109.5 . .
C67A C71A H71C 109.5 . .
H71A C71A H71C 109.5 . .
H71B C71A H71C 109.5 . .
C69A C72A H72A 109.5 . .
C69A C72A H72B 109.5 . .
H72A C72A H72B 109.5 . .
C69A C72A H72C 109.5 . .
H72A C72A H72C 109.5 . .
H72B C72A H72C 109.5 . .
C69B C64B C65B 117.8(5) . .
C69B C64B C54 121.5(9) . .
C65B C64B C54 120.2(9) . .
C66B C65B C64B 119.6(5) . .
C66B C65B C70B 119.2(6) . .
C64B C65B C70B 121.1(6) . .
C67B C66B C65B 122.5(5) . .
C67B C66B H66B 118.7 . .
C65B C66B H66B 118.7 . .
C66B C67B C68B 117.2(5) . .
C66B C67B C71B 120.9(6) . .
C68B C67B C71B 121.9(7) . .
C67B C68B C69B 122.1(6) . .
C67B C68B H68B 119.0 . .
C69B C68B H68B 119.0 . .
C64B C69B C68B 120.3(5) . .
C64B C69B C72B 120.7(6) . .
C68B C69B C72B 119.1(6) . .
C65B C70B H70D 109.5 . .
C65B C70B H70E 109.5 . .
H70D C70B H70E 109.5 . .
C65B C70B H70F 109.5 . .
H70D C70B H70F 109.5 . .
H70E C70B H70F 109.5 . .
C67B C71B H71D 109.5 . .
C67B C71B H71E 109.5 . .
H71D C71B H71E 109.5 . .
C67B C71B H71F 109.5 . .
H71D C71B H71F 109.5 . .
H71E C71B H71F 109.5 . .
C69B C72B H72D 109.5 . .
C69B C72B H72E 109.5 . .
H72D C72B H72E 109.5 . .
C69B C72B H72F 109.5 . .
H72D C72B H72F 109.5 . .
H72E C72B H72F 109.5 . .
C78 C73 C74 118.9(3) . .
C78 C73 Sn4 121.4(2) . .
C74 C73 Sn4 119.1(2) . .
C75 C74 C73 119.3(3) . .
C75 C74 C79 117.5(3) . .
C73 C74 C79 123.0(3) . .
C76 C75 C74 121.0(3) . .
C76 C75 H75 119.5 . .
C74 C75 H75 119.5 . .
C75 C76 C77 119.6(3) . .
C75 C76 H76 120.2 . .
C77 C76 H76 120.2 . .
C76 C77 C78 120.8(3) . .
C76 C77 H77 119.6 . .
C78 C77 H77 119.6 . .
C77 C78 C73 119.7(3) . .
C77 C78 C88 118.3(3) . .
C73 C78 C88 121.6(3) . .
C80 C79 C84 119.7(3) . .
C80 C79 C74 121.1(3) . .
C84 C79 C74 118.9(3) . .
C81 C80 C79 118.9(3) . .
C81 C80 C85 120.3(3) . .
C79 C80 C85 120.7(3) . .
C82 C81 C80 122.4(3) . .
C82 C81 H81 118.8 . .
C80 C81 H81 118.8 . .
C81 C82 C83 118.4(4) . .
C81 C82 C86 121.6(4) . .
C83 C82 C86 120.0(4) . .
C84 C83 C82 121.1(4) . .
C84 C83 H83 119.5 . .
C82 C83 H83 119.5 . .
C83 C84 C79 119.5(3) . .
C83 C84 C87 119.2(3) . .
C79 C84 C87 121.3(3) . .
C80 C85 H85A 109.5 . .
C80 C85 H85B 109.5 . .
H85A C85 H85B 109.5 . .
C80 C85 H85C 109.5 . .
H85A C85 H85C 109.5 . .
H85B C85 H85C 109.5 . .
C82 C86 H86A 109.5 . .
C82 C86 H86B 109.5 . .
H86A C86 H86B 109.5 . .
C82 C86 H86C 109.5 . .
H86A C86 H86C 109.5 . .
H86B C86 H86C 109.5 . .
C84 C87 H87A 109.5 . .
C84 C87 H87B 109.5 . .
H87A C87 H87B 109.5 . .
C84 C87 H87C 109.5 . .
H87A C87 H87C 109.5 . .
H87B C87 H87C 109.5 . .
C89 C88 C93 119.6(3) . .
C89 C88 C78 122.8(3) . .
C93 C88 C78 117.6(3) . .
C90 C89 C88 119.0(4) . .
C90 C89 C94 120.7(3) . .
C88 C89 C94 120.3(3) . .
C91 C90 C89 122.1(4) . .
C91 C90 H90 119.0 . .
C89 C90 H90 119.0 . .
C90 C91 C92 118.8(4) . .
C90 C91 C95 120.9(5) . .
C92 C91 C95 120.3(5) . .
C91 C92 C93 120.9(4) . .
C91 C92 H92 119.5 . .
C93 C92 H92 119.5 . .
C92 C93 C88 119.5(3) . .
C92 C93 C96 119.7(3) . .
C88 C93 C96 120.8(3) . .
C89 C94 H94A 109.5 . .
C89 C94 H94B 109.5 . .
H94A C94 H94B 109.5 . .
C89 C94 H94C 109.5 . .
H94A C94 H94C 109.5 . .
H94B C94 H94C 109.5 . .
C91 C95 H95A 109.5 . .
C91 C95 H95B 109.5 . .
H95A C95 H95B 109.5 . .
C91 C95 H95C 109.5 . .
H95A C95 H95C 109.5 . .
H95B C95 H95C 109.5 . .
C93 C96 H96A 109.5 . .
C93 C96 H96B 109.5 . .
H96A C96 H96B 109.5 . .
C93 C96 H96C 109.5 . .
H96A C96 H96C 109.5 . .
H96B C96 H96C 109.5 . .
C2S C1S H1S1 109.5 . .
C2S C1S H1S2 109.5 . .
H1S1 C1S H1S2 109.5 . .
C2S C1S H1S3 109.5 . .
H1S1 C1S H1S3 109.5 . .
H1S2 C1S H1S3 109.5 . .
C1S C2S C3S 107.8(13) . .
C1S C2S H2S1 110.1 . .
C3S C2S H2S1 110.1 . .
C1S C2S H2S2 110.1 . .
C3S C2S H2S2 110.1 . .
H2S1 C2S H2S2 108.5 . .
C4S C3S C2S 105.9(14) . .
C4S C3S H3S1 110.5 . .
C2S C3S H3S1 110.5 . .
C4S C3S H3S2 110.5 . .
C2S C3S H3S2 110.5 . .
H3S1 C3S H3S2 108.7 . .
C3S C4S C5S 111.5(19) . .
C3S C4S H4S1 109.3 . .
C5S C4S H4S1 109.3 . .
C3S C4S H4S2 109.3 . .
C5S C4S H4S2 109.3 . .
H4S1 C4S H4S2 108.0 . .
C6S C5S C4S 111.6(15) . .
C6S C5S H5S1 109.3 . .
C4S C5S H5S1 109.3 . .
C6S C5S H5S2 109.3 . .
C4S C5S H5S2 109.3 . .
H5S1 C5S H5S2 108.0 . .
C5S C6S H6S1 109.5 . .
C5S C6S H6S2 109.5 . .
H6S1 C6S H6S2 109.5 . .
C5S C6S H6S3 109.5 . .
H6S1 C6S H6S3 109.5 . .
H6S2 C6S H6S3 109.5 . .
C2T C1T H1T1 109.5 . .
C2T C1T H1T2 109.5 . .
H1T1 C1T H1T2 109.5 . .
C2T C1T H1T3 109.5 . .
H1T1 C1T H1T3 109.5 . .
H1T2 C1T H1T3 109.5 . .
C1T C2T C3T 105.6(14) . .
C1T C2T H2T1 110.6 . .
C3T C2T H2T1 110.6 . .
C1T C2T H2T2 110.6 . .
C3T C2T H2T2 110.6 . .
H2T1 C2T H2T2 108.7 . .
C4T C3T C2T 105.8(15) . .
C4T C3T H3T1 110.6 . .
C2T C3T H3T1 110.6 . .
C4T C3T H3T2 110.6 . .
C2T C3T H3T2 110.6 . .
H3T1 C3T H3T2 108.7 . .
C3T C4T C5T 108(2) . .
C3T C4T H4T1 110.0 . .
C5T C4T H4T1 110.0 . .
C3T C4T H4T2 110.0 . .
C5T C4T H4T2 110.0 . .
H4T1 C4T H4T2 108.4 . .
C6T C5T C4T 111.6(16) . .
C6T C5T H5T1 109.3 . .
C4T C5T H5T1 109.3 . .
C6T C5T H5T2 109.3 . .
C4T C5T H5T2 109.3 . .
H5T1 C5T H5T2 108.0 . .
C5T C6T H6T1 109.5 . .
C5T C6T H6T2 109.5 . .
H6T1 C6T H6T2 109.5 . .
C5T C6T H6T3 109.5 . .
H6T1 C6T H6T3 109.5 . .
H6T2 C6T H6T3 109.5 . .
C2H C1H H1H1 109.5 . .
C2H C1H H1H2 109.5 . .
H1H1 C1H H1H2 109.5 . .
C2H C1H H1H3 109.5 . .
H1H1 C1H H1H3 109.5 . .
H1H2 C1H H1H3 109.5 . .
C3H C2H C1H 120.9(15) . .
C3H C2H H2H1 107.1 . .
C1H C2H H2H1 107.1 . .
C3H C2H H2H2 107.1 . .
C1H C2H H2H2 107.1 . .
H2H1 C2H H2H2 106.8 . .
C2H C3H C3H 125.9(17) . 2_767
C2H C3H H3H1 105.8 . .
C3H C3H H3H1 105.8 2_767 .
C2H C3H H3H2 105.8 . .
C3H C3H H3H2 105.8 2_767 .
H3H1 C3H H3H2 106.2 . .

loop_
_geom_bond_atom_site_label_1
_geom_bond_atom_site_label_2
_geom_bond_distance
_geom_bond_site_symmetry_2
Sn1 C1 2.175(3) .
Sn1 As2 2.6398(4) .
Sn1 As1 2.6564(4) .
Sn1 As4 2.6695(4) .
Sn2 C25 2.199(3) .
Sn2 As2 2.6501(4) .
Sn2 As1 2.6775(4) .
Sn2 As3 2.6788(4) .
Sn3 C49 2.207(3) .
Sn3 As2 2.6697(4) .
Sn3 As4 2.6766(4) .
Sn3 As3 2.6834(4) .
Sn4 C73 2.190(3) .
Sn4 As4 2.6531(4) .
Sn4 As1 2.6679(4) .
Sn4 As3 2.6781(4) .
C1 C2 1.411(5) .
C1 C6 1.412(4) .
C2 C3 1.394(5) .
C2 C7 1.495(5) .
C3 C4 1.379(7) .
C3 H3 0.9500 .
C4 C5 1.382(6) .
C4 H4 0.9500 .
C5 C6 1.391(5) .
C5 H5 0.9500 .
C6 C16 1.500(5) .
C7 C12 1.395(6) .
C7 C8 1.408(5) .
C8 C9 1.394(6) .
C8 C13 1.493(7) .
C9 C10 1.376(8) .
C9 H9 0.9500 .
C10 C11 1.383(7) .
C10 C14 1.513(6) .
C11 C12 1.399(6) .
C11 H11 0.9500 .
C12 C15 1.506(6) .
C13 H13A 0.9800 .
C13 H13B 0.9800 .
C13 H13C 0.9800 .
C14 H14A 0.9800 .
C14 H14B 0.9800 .
C14 H14C 0.9800 .
C15 H15A 0.9800 .
C15 H15B 0.9800 .
C15 H15C 0.9800 .
C16 C17 1.398(5) .
C16 C21 1.404(5) .
C17 C18 1.395(5) .
C17 C22 1.501(5) .
C18 C19 1.387(5) .
C18 H18 0.9500 .
C19 C20 1.391(5) .
C19 C23 1.509(5) .
C20 C21 1.397(5) .
C20 H20 0.9500 .
C21 C24 1.510(5) .
C22 H22A 0.9800 .
C22 H22B 0.9800 .
C22 H22C 0.9800 .
C23 H23A 0.9800 .
C23 H23B 0.9800 .
C23 H23C 0.9800 .
C24 H24A 0.9800 .
C24 H24B 0.9800 .
C24 H24C 0.9800 .
C25 C30 1.403(6) .
C25 C26 1.418(5) .
C26 C27 1.402(5) .
C26 C31 1.497(6) .
C27 C28 1.374(7) .
C27 H27 0.9500 .
C28 C29 1.383(6) .
C28 H28 0.9500 .
C29 C30 1.408(5) .
C29 H29 0.9500 .
C30 C40A 1.509(7) .
C30 C40B 1.527(8) .
C31 C32 1.403(6) .
C31 C36 1.410(5) .
C32 C33 1.392(6) .
C32 C37 1.507(5) .
C33 C34 1.394(6) .
C33 H33 0.9500 .
C34 C35 1.388(8) .
C34 C38 1.510(7) .
C35 C36 1.388(7) .
C35 H35 0.9500 .
C36 C39 1.511(7) .
C37 H37A 0.9800 .
C37 H37B 0.9800 .
C37 H37C 0.9800 .
C38 H38A 0.9800 .
C38 H38B 0.9800 .
C38 H38C 0.9800 .
C39 H39A 0.9800 .
C39 H39B 0.9800 .
C39 H39C 0.9800 .
C40A C45A 1.378(11) .
C40A C41A 1.403(11) .
C41A C42A 1.393(11) .
C41A C46A 1.494(11) .
C42A C43A 1.372(13) .
C42A H42A 0.9500 .
C43A C44A 1.378(13) .
C43A C47A 1.520(10) .
C44A C45A 1.404(10) .
C44A H44A 0.9500 .
C45A C48A 1.509(11) .
C46A H46A 0.9800 .
C46A H46B 0.9800 .
C46A H46C 0.9800 .
C47A H47A 0.9800 .
C47A H47B 0.9800 .
C47A H47C 0.9800 .
C48A H48A 0.9800 .
C48A H48B 0.9800 .
C48A H48C 0.9800 .
C40B C45B 1.404(12) .
C40B C41B 1.423(12) .
C41B C42B 1.396(13) .
C41B C46B 1.498(12) .
C42B C43B 1.377(15) .
C42B H42B 0.9500 .
C43B C44B 1.377(14) .
C43B C47B 1.515(12) .
C44B C45B 1.411(12) .
C44B H44B 0.9500 .
C45B C48B 1.507(13) .
C46B H46D 0.9800 .
C46B H46E 0.9800 .
C46B H46F 0.9800 .
C47B H47D 0.9800 .
C47B H47E 0.9800 .
C47B H47F 0.9800 .
C48B H48D 0.9800 .
C48B H48E 0.9800 .
C48B H48F 0.9800 .
C49 C50 1.405(5) .
C49 C54 1.418(4) .
C50 C51 1.395(4) .
C50 C55 1.503(4) .
C51 C52 1.382(5) .
C51 H51 0.9500 .
C52 C53 1.381(6) .
C52 H52 0.9500 .
C53 C54 1.401(5) .
C53 H53 0.9500 .
C54 C64A 1.493(7) .
C54 C64B 1.511(6) .
C55 C56 1.405(5) .
C55 C60 1.408(5) .
C56 C57 1.391(5) .
C56 C61 1.509(5) .
C57 C58 1.393(5) .
C57 H57 0.9500 .
C58 C59 1.388(5) .
C58 C62 1.514(5) .
C59 C60 1.391(5) .
C59 H59 0.9500 .
C60 C63 1.508(5) .
C61 H61A 0.9800 .
C61 H61B 0.9800 .
C61 H61C 0.9800 .
C62 H62A 0.9800 .
C62 H62B 0.9800 .
C62 H62C 0.9800 .
C63 H63A 0.9800 .
C63 H63B 0.9800 .
C63 H63C 0.9800 .
C64A C69A 1.395(3) .
C64A C65A 1.395(3) .
C65A C66A 1.395(3) .
C65A C70A 1.515(8) .
C66A C67A 1.395(3) .
C66A H66A 0.9500 .
C67A C68A 1.395(3) .
C67A C71A 1.522(8) .
C68A C69A 1.395(3) .
C68A H68A 0.9500 .
C69A C72A 1.510(7) .
C70A H70A 0.9800 .
C70A H70B 0.9800 .
C70A H70C 0.9800 .
C71A H71A 0.9800 .
C71A H71B 0.9800 .
C71A H71C 0.9800 .
C72A H72A 0.9800 .
C72A H72B 0.9800 .
C72A H72C 0.9800 .
C64B C69B 1.394(6) .
C64B C65B 1.418(6) .
C65B C66B 1.396(7) .
C65B C70B 1.510(8) .
C66B C67B 1.382(7) .
C66B H66B 0.9500 .
C67B C68B 1.388(7) .
C67B C71B 1.521(7) .
C68B C69B 1.400(6) .
C68B H68B 0.9500 .
C69B C72B 1.506(6) .
C70B H70D 0.9800 .
C70B H70E 0.9800 .
C70B H70F 0.9800 .
C71B H71D 0.9800 .
C71B H71E 0.9800 .
C71B H71F 0.9800 .
C72B H72D 0.9800 .
C72B H72E 0.9800 .
C72B H72F 0.9800 .
C73 C78 1.404(4) .
C73 C74 1.405(4) .
C74 C75 1.400(5) .
C74 C79 1.494(5) .
C75 C76 1.377(5) .
C75 H75 0.9500 .
C76 C77 1.378(5) .
C76 H76 0.9500 .
C77 C78 1.395(4) .
C77 H77 0.9500 .
C78 C88 1.488(5) .
C79 C80 1.400(5) .
C79 C84 1.403(5) .
C80 C81 1.385(6) .
C80 C85 1.509(6) .
C81 C82 1.376(6) .
C81 H81 0.9500 .
C82 C83 1.392(5) .
C82 C86 1.513(6) .
C83 C84 1.390(5) .
C83 H83 0.9500 .
C84 C87 1.508(5) .
C85 H85A 0.9800 .
C85 H85B 0.9800 .
C85 H85C 0.9800 .
C86 H86A 0.9800 .
C86 H86B 0.9800 .
C86 H86C 0.9800 .
C87 H87A 0.9800 .
C87 H87B 0.9800 .
C87 H87C 0.9800 .
C88 C89 1.399(5) .
C88 C93 1.406(5) .
C89 C90 1.393(6) .
C89 C94 1.506(6) .
C90 C91 1.377(7) .
C90 H90 0.9500 .
C91 C92 1.386(6) .
C91 C95 1.510(6) .
C92 C93 1.397(5) .
C92 H92 0.9500 .
C93 C96 1.504(5) .
C94 H94A 0.9800 .
C94 H94B 0.9800 .
C94 H94C 0.9800 .
C95 H95A 0.9800 .
C95 H95B 0.9800 .
C95 H95C 0.9800 .
C96 H96A 0.9800 .
C96 H96B 0.9800 .
C96 H96C 0.9800 .
C1S C2S 1.48(2) .
C1S H1S1 0.9800 .
C1S H1S2 0.9800 .
C1S H1S3 0.9800 .
C2S C3S 1.616(17) .
C2S H2S1 0.9900 .
C2S H2S2 0.9900 .
C3S C4S 1.489(19) .
C3S H3S1 0.9900 .
C3S H3S2 0.9900 .
C4S C5S 1.51(2) .
C4S H4S1 0.9900 .
C4S H4S2 0.9900 .
C5S C6S 1.492(16) .
C5S H5S1 0.9900 .
C5S H5S2 0.9900 .
C6S H6S1 0.9800 .
C6S H6S2 0.9800 .
C6S H6S3 0.9800 .
C1T C2T 1.49(2) .
C1T H1T1 0.9800 .
C1T H1T2 0.9800 .
C1T H1T3 0.9800 .
C2T C3T 1.613(17) .
C2T H2T1 0.9900 .
C2T H2T2 0.9900 .
C3T C4T 1.488(19) .
C3T H3T1 0.9900 .
C3T H3T2 0.9900 .
C4T C5T 1.51(2) .
C4T H4T1 0.9900 .
C4T H4T2 0.9900 .
C5T C6T 1.486(17) .
C5T H5T1 0.9900 .
C5T H5T2 0.9900 .
C6T H6T1 0.9800 .
C6T H6T2 0.9800 .
C6T H6T3 0.9800 .
C1H C2H 1.465(19) .
C1H H1H1 0.9800 .
C1H H1H2 0.9800 .
C1H H1H3 0.9800 .
C2H C3H 1.37(2) .
C2H H2H1 0.9900 .
C2H H2H2 0.9900 .
C3H C3H 1.46(3) 2_767
C3H H3H1 0.9900 .
C3H H3H2 0.9900 .

loop_
_geom_torsion_atom_site_label_1
_geom_torsion_atom_site_label_2
_geom_torsion_atom_site_label_3
_geom_torsion_atom_site_label_4
_geom_torsion
_geom_torsion_site_symmetry_4
C6 C1 C2 C3 -6.5(6) .
Sn1 C1 C2 C3 168.4(3) .
C6 C1 C2 C7 165.8(3) .
Sn1 C1 C2 C7 -19.3(5) .
C1 C2 C3 C4 0.6(7) .
C7 C2 C3 C4 -172.3(5) .
C2 C3 C4 C5 4.4(9) .
C3 C4 C5 C6 -3.3(8) .
C4 C5 C6 C1 -2.8(7) .
C4 C5 C6 C16 170.1(4) .
C2 C1 C6 C5 7.6(5) .
Sn1 C1 C6 C5 -167.4(3) .
C2 C1 C6 C16 -164.5(3) .
Sn1 C1 C6 C16 20.4(4) .
C3 C2 C7 C12 96.6(5) .
C1 C2 C7 C12 -75.9(5) .
C3 C2 C7 C8 -73.9(5) .
C1 C2 C7 C8 113.5(4) .
C12 C7 C8 C9 1.8(5) .
C2 C7 C8 C9 172.4(3) .
C12 C7 C8 C13 -178.7(4) .
C2 C7 C8 C13 -8.1(5) .
C7 C8 C9 C10 -0.2(6) .
C13 C8 C9 C10 -179.8(4) .
C8 C9 C10 C11 -1.1(7) .
C8 C9 C10 C14 177.7(4) .
C9 C10 C11 C12 0.9(6) .
C14 C10 C11 C12 -177.9(4) .
C8 C7 C12 C11 -2.1(5) .
C2 C7 C12 C11 -172.8(3) .
C8 C7 C12 C15 175.7(3) .
C2 C7 C12 C15 5.0(5) .
C10 C11 C12 C7 0.7(6) .
C10 C11 C12 C15 -177.1(4) .
C5 C6 C16 C17 75.4(4) .
C1 C6 C16 C17 -112.2(4) .
C5 C6 C16 C21 -94.1(4) .
C1 C6 C16 C21 78.3(4) .
C21 C16 C17 C18 0.2(5) .
C6 C16 C17 C18 -169.1(3) .
C21 C16 C17 C22 179.8(3) .
C6 C16 C17 C22 10.4(5) .
C16 C17 C18 C19 2.0(5) .
C22 C17 C18 C19 -177.5(3) .
C17 C18 C19 C20 -2.8(5) .
C17 C18 C19 C23 176.5(3) .
C18 C19 C20 C21 1.4(5) .
C23 C19 C20 C21 -177.9(3) .
C19 C20 C21 C16 0.7(5) .
C19 C20 C21 C24 178.5(3) .
C17 C16 C21 C20 -1.5(5) .
C6 C16 C21 C20 168.1(3) .
C17 C16 C21 C24 -179.2(3) .
C6 C16 C21 C24 -9.6(5) .
C30 C25 C26 C27 -5.2(6) .
Sn2 C25 C26 C27 160.0(3) .
C30 C25 C26 C31 168.9(4) .
Sn2 C25 C26 C31 -25.9(5) .
C25 C26 C27 C28 -0.4(6) .
C31 C26 C27 C28 -175.1(4) .
C26 C27 C28 C29 4.6(7) .
C27 C28 C29 C30 -3.2(8) .
C26 C25 C30 C29 6.6(6) .
Sn2 C25 C30 C29 -158.3(3) .
C26 C25 C30 C40A -157.8(7) .
Sn2 C25 C30 C40A 37.3(8) .
C26 C25 C30 C40B -174.6(8) .
Sn2 C25 C30 C40B 20.6(9) .
C28 C29 C30 C25 -2.5(7) .
C28 C29 C30 C40A 162.7(6) .
C28 C29 C30 C40B 178.4(7) .
C27 C26 C31 C32 -69.6(5) .
C25 C26 C31 C32 116.1(4) .
C27 C26 C31 C36 100.1(4) .
C25 C26 C31 C36 -74.2(5) .
C36 C31 C32 C33 4.5(5) .
C26 C31 C32 C33 174.2(3) .
C36 C31 C32 C37 -173.8(3) .
C26 C31 C32 C37 -4.1(5) .
C31 C32 C33 C34 -3.3(5) .
C37 C32 C33 C34 175.0(3) .
C32 C33 C34 C35 -0.9(5) .
C32 C33 C34 C38 178.2(4) .
C33 C34 C35 C36 4.0(6) .
C38 C34 C35 C36 -175.1(4) .
C34 C35 C36 C31 -2.8(6) .
C34 C35 C36 C39 178.5(4) .
C32 C31 C36 C35 -1.5(5) .
C26 C31 C36 C35 -171.3(3) .
C32 C31 C36 C39 177.1(4) .
C26 C31 C36 C39 7.3(5) .
C25 C30 C40A C45A -125.8(11) .
C29 C30 C40A C45A 69.3(15) .
C40B C30 C40A C45A 9(4) .
C25 C30 C40A C41A 70.2(15) .
C29 C30 C40A C41A -94.7(12) .
C40B C30 C40A C41A -155(6) .
C45A C40A C41A C42A -1(2) .
C30 C40A C41A C42A 161.4(10) .
C45A C40A C41A C46A -179.5(13) .
C30 C40A C41A C46A -17(2) .
C40A C41A C42A C43A -0.6(18) .
C46A C41A C42A C43A 178.0(11) .
C41A C42A C43A C44A 1.5(18) .
C41A C42A C43A C47A 179.3(9) .
C42A C43A C44A C45A -0.8(17) .
C47A C43A C44A C45A -178.7(11) .
C41A C40A C45A C44A 2(2) .
C30 C40A C45A C44A -161.9(11) .
C41A C40A C45A C48A -179.3(15) .
C30 C40A C45A C48A 17(2) .
C43A C44A C45A C40A -0.6(19) .
C43A C44A C45A C48A -179.8(13) .
C25 C30 C40B C45B -115.2(19) .
C29 C30 C40B C45B 64(2) .
C40A C30 C40B C45B -171(7) .
C25 C30 C40B C41B 74.8(19) .
C29 C30 C40B C41B -106.3(14) .
C40A C30 C40B C41B 19(4) .
C45B C40B C41B C42B -7(3) .
C30 C40B C41B C42B 164.4(13) .
C45B C40B C41B C46B 178.8(15) .
C30 C40B C41B C46B -10(2) .
C40B C41B C42B C43B 2(2) .
C46B C41B C42B C43B 176.7(13) .
C41B C42B C43B C44B 3(2) .
C41B C42B C43B C47B 178.3(12) .
C42B C43B C44B C45B -3(2) .
C47B C43B C44B C45B -178.4(13) .
C41B C40B C45B C44B 7(3) .
C30 C40B C45B C44B -163.2(16) .
C41B C40B C45B C48B -174.0(18) .
C30 C40B C45B C48B 16(3) .
C43B C44B C45B C40B -2(2) .
C43B C44B C45B C48B 178.6(16) .
C54 C49 C50 C51 -4.2(5) .
Sn3 C49 C50 C51 167.0(3) .
C54 C49 C50 C55 172.3(3) .
Sn3 C49 C50 C55 -16.5(4) .
C49 C50 C51 C52 -1.3(6) .
C55 C50 C51 C52 -178.0(4) .
C50 C51 C52 C53 4.6(7) .
C51 C52 C53 C54 -2.4(7) .
C52 C53 C54 C49 -3.1(6) .
C52 C53 C54 C64A 169.3(10) .
C52 C53 C54 C64B 172.3(8) .
C50 C49 C54 C53 6.2(5) .
Sn3 C49 C54 C53 -163.7(3) .
C50 C49 C54 C64A -165.3(10) .
Sn3 C49 C54 C64A 24.7(11) .
C50 C49 C54 C64B -168.5(8) .
Sn3 C49 C54 C64B 21.6(9) .
C51 C50 C55 C56 -68.4(4) .
C49 C50 C55 C56 115.0(4) .
C51 C50 C55 C60 103.8(4) .
C49 C50 C55 C60 -72.8(4) .
C60 C55 C56 C57 2.4(5) .
C50 C55 C56 C57 174.6(3) .
C60 C55 C56 C61 -176.3(3) .
C50 C55 C56 C61 -4.1(5) .
C55 C56 C57 C58 0.9(5) .
C61 C56 C57 C58 179.6(3) .
C56 C57 C58 C59 -2.5(5) .
C56 C57 C58 C62 177.9(3) .
C57 C58 C59 C60 1.0(5) .
C62 C58 C59 C60 -179.4(3) .
C58 C59 C60 C55 2.2(5) .
C58 C59 C60 C63 -175.0(3) .
C56 C55 C60 C59 -3.8(4) .
C50 C55 C60 C59 -176.1(3) .
C56 C55 C60 C63 173.2(3) .
C50 C55 C60 C63 1.0(5) .
C53 C54 C64A C69A 100.6(18) .
C49 C54 C64A C69A -88(2) .
C64B C54 C64A C69A 38(42) .
C53 C54 C64A C65A -72(2) .
C49 C54 C64A C65A 100.3(18) .
C64B C54 C64A C65A -135(45) .
C69A C64A C65A C66A 0.0 .
C54 C64A C65A C66A 173(3) .
C69A C64A C65A C70A -175(3) .
C54 C64A C65A C70A -2(3) .
C64A C65A C66A C67A 0.0 .
C70A C65A C66A C67A 175(3) .
C65A C66A C67A C68A 0.0 .
C65A C66A C67A C71A 173(2) .
C66A C67A C68A C69A 0.0 .
C71A C67A C68A C69A -173(2) .
C65A C64A C69A C68A 0.0 .
C54 C64A C69A C68A -172(3) .
C65A C64A C69A C72A 171(4) .
C54 C64A C69A C72A -1(3) .
C67A C68A C69A C64A 0.0 .
C67A C68A C69A C72A -171(4) .
C53 C54 C64B C69B 100.1(13) .
C49 C54 C64B C69B -85.0(14) .
C64A C54 C64B C69B -142(44) .
C53 C54 C64B C65B -71.0(17) .
C49 C54 C64B C65B 103.9(15) .
C64A C54 C64B C65B 47(42) .
C69B C64B C65B C66B 7.6(8) .
C54 C64B C65B C66B 179(2) .
C69B C64B C65B C70B -172.6(19) .
C54 C64B C65B C70B -1(2) .
C64B C65B C66B C67B -1.1(9) .
C70B C65B C66B C67B 179.1(18) .
C65B C66B C67B C68B -3.9(9) .
C65B C66B C67B C71B 175.5(15) .
C66B C67B C68B C69B 2.3(9) .
C71B C67B C68B C69B -177.1(15) .
C65B C64B C69B C68B -9.1(9) .
C54 C64B C69B C68B 180(2) .
C65B C64B C69B C72B 170(3) .
C54 C64B C69B C72B -2(2) .
C67B C68B C69B C64B 4.3(9) .
C67B C68B C69B C72B -175(2) .
C78 C73 C74 C75 -8.4(4) .
Sn4 C73 C74 C75 163.6(2) .
C78 C73 C74 C79 166.7(3) .
Sn4 C73 C74 C79 -21.4(4) .
C73 C74 C75 C76 2.9(5) .
C79 C74 C75 C76 -172.4(3) .
C74 C75 C76 C77 3.5(5) .
C75 C76 C77 C78 -4.3(5) .
C76 C77 C78 C73 -1.3(5) .
C76 C77 C78 C88 171.5(3) .
C74 C73 C78 C77 7.6(5) .
Sn4 C73 C78 C77 -164.1(2) .
C74 C73 C78 C88 -165.0(3) .
Sn4 C73 C78 C88 23.3(4) .
C75 C74 C79 C80 -77.7(4) .
C73 C74 C79 C80 107.2(4) .
C75 C74 C79 C84 95.5(4) .
C73 C74 C79 C84 -79.6(4) .
C84 C79 C80 C81 0.7(5) .
C74 C79 C80 C81 173.9(3) .
C84 C79 C80 C85 -176.8(4) .
C74 C79 C80 C85 -3.7(5) .
C79 C80 C81 C82 -1.4(6) .
C85 C80 C81 C82 176.2(4) .
C80 C81 C82 C83 1.6(6) .
C80 C81 C82 C86 -177.3(4) .
C81 C82 C83 C84 -1.1(6) .
C86 C82 C83 C84 177.8(4) .
C82 C83 C84 C79 0.5(6) .
C82 C83 C84 C87 -179.7(4) .
C80 C79 C84 C83 -0.3(5) .
C74 C79 C84 C83 -173.6(3) .
C80 C79 C84 C87 179.9(3) .
C74 C79 C84 C87 6.6(5) .
C77 C78 C88 C89 96.9(4) .
C73 C78 C88 C89 -90.5(4) .
C77 C78 C88 C93 -82.7(4) .
C73 C78 C88 C93 90.0(4) .
C93 C88 C89 C90 -0.5(5) .
C78 C88 C89 C90 -180.0(3) .
C93 C88 C89 C94 -178.4(3) .
C78 C88 C89 C94 2.1(5) .
C88 C89 C90 C91 -1.3(6) .
C94 C89 C90 C91 176.6(4) .
C89 C90 C91 C92 1.4(7) .
C89 C90 C91 C95 -176.0(5) .
C90 C91 C92 C93 0.4(7) .
C95 C91 C92 C93 177.7(5) .
C91 C92 C93 C88 -2.1(6) .
C91 C92 C93 C96 177.1(4) .
C89 C88 C93 C92 2.1(5) .
C78 C88 C93 C92 -178.3(3) .
C89 C88 C93 C96 -177.1(3) .
C78 C88 C93 C96 2.4(5) .
C1S C2S C3S C4S -173(2) .
C2S C3S C4S C5S -163.3(18) .
C3S C4S C5S C6S 178.0(17) .
C1T C2T C3T C4T -170.8(18) .
C2T C3T C4T C5T 178.7(15) .
C3T C4T C5T C6T -173.2(16) .
C1H C2H C3H C3H -179(2) 2_767
